data_7200886
loop_
_publ_author_name
'Zang, Shuang-Quan'
'Cheng, Ping-Shing'
'Mak, Thomas C. W.'

_publ_section_title
;
 Silver&#x22EF;X--aryl (X = I and Br) interaction in a network assembly
 with a flexible polynuclear silver--ethynide supramolecular synthon
;
_journal_issue 6
_journal_name_full CrystEngComm
_journal_page_first 1061
_journal_paper_doi 10.1039/b900308h
_journal_volume 11
_journal_year 2009
_chemical_formula_moiety 'C21 H12 Ag7 Br F18 O16, 0.25(H4 O2), 0.25(H4 O2)'
_chemical_formula_sum 'C21 H14 Ag7 Br F18 O17'
_chemical_formula_weight 1715.32
_chemical_name_common ((AgL2)(AgCF3CO2)6(H2O)3)H2O
_chemical_name_systematic
;
?
;
_space_group_IT_number 2
_symmetry_cell_setting triclinic
_symmetry_space_group_name_Hall '-P 1'
_symmetry_space_group_name_H-M 'P -1'
_atom_sites_solution_hydrogens geom
_atom_sites_solution_primary direct
_atom_sites_solution_secondary difmap
_audit_creation_method SHELXL-97
_cell_angle_alpha 112.816(3)
_cell_angle_beta 98.832(3)
_cell_angle_gamma 113.477(3)
_cell_formula_units_Z 2
_cell_length_a 13.240(2)
_cell_length_b 13.503(2)
_cell_length_c 14.691(2)
_cell_measurement_reflns_used 911
_cell_measurement_temperature 293(2)
_cell_measurement_theta_max 27.881
_cell_measurement_theta_min 2.63
_cell_volume 2067.9(5)
_computing_structure_refinement 'SHELXL-97 (Sheldrick, 1997)'
_computing_structure_solution 'SHELXS-97 (Sheldrick, 1990)'
_diffrn_ambient_temperature 293(2)
_diffrn_measured_fraction_theta_full 0.991
_diffrn_measured_fraction_theta_max 0.991
_diffrn_radiation_monochromator graphite
_diffrn_radiation_source 'fine-focus sealed tube'
_diffrn_radiation_type MoK\a
_diffrn_radiation_wavelength 0.71073
_diffrn_reflns_av_R_equivalents 0.0392
_diffrn_reflns_av_sigmaI/netI 0.0358
_diffrn_reflns_limit_h_max 15
_diffrn_reflns_limit_h_min -15
_diffrn_reflns_limit_k_max 12
_diffrn_reflns_limit_k_min -16
_diffrn_reflns_limit_l_max 17
_diffrn_reflns_limit_l_min -17
_diffrn_reflns_number 11362
_diffrn_reflns_theta_full 25.05
_diffrn_reflns_theta_max 25.05
_diffrn_reflns_theta_min 1.61
_exptl_absorpt_coefficient_mu 4.357
_exptl_absorpt_correction_T_max 0.596
_exptl_absorpt_correction_T_min 0.397
_exptl_absorpt_correction_type multi-scan
_exptl_absorpt_process_details 'SADABS(Bruker, 2000)'
_exptl_crystal_colour colorless
_exptl_crystal_density_diffrn 2.755
_exptl_crystal_density_method 'not measured'
_exptl_crystal_description plate
_exptl_crystal_F_000 1604
_exptl_crystal_size_max 0.22
_exptl_crystal_size_mid 0.20
_exptl_crystal_size_min 0.12
_refine_diff_density_max 1.651
_refine_diff_density_min -1.801
_refine_diff_density_rms 0.165
_refine_ls_extinction_method none
_refine_ls_goodness_of_fit_ref 1.050
_refine_ls_hydrogen_treatment constr
_refine_ls_matrix_type full
_refine_ls_number_parameters 578
_refine_ls_number_reflns 7273
_refine_ls_number_restraints 0
_refine_ls_restrained_S_all 1.050
_refine_ls_R_factor_all 0.0579
_refine_ls_R_factor_gt 0.0497
_refine_ls_shift/su_max 0.001
_refine_ls_shift/su_mean 0.000
_refine_ls_structure_factor_coef Fsqd
_refine_ls_weighting_details 'calc w=1/[\s^2^(Fo^2^)+(0.0786P)^2^+8.6039P] where P=(Fo^2^+2Fc^2^)/3'
_refine_ls_weighting_scheme calc
_refine_ls_wR_factor_gt 0.1361
_refine_ls_wR_factor_ref 0.1415
_reflns_number_gt 6161
_reflns_number_total 7273
_reflns_threshold_expression >2sigma(I)
_cod_data_source_file b900308h.txt
_cod_data_source_block 3
_cod_database_code 7200886

loop_
_symmetry_equiv_pos_as_xyz
'x, y, z'
'-x, -y, -z'

loop_
_atom_site_label
_atom_site_type_symbol
_atom_site_fract_x
_atom_site_fract_y
_atom_site_fract_z
_atom_site_U_iso_or_equiv
_atom_site_adp_type
_atom_site_occupancy
_atom_site_symmetry_multiplicity
_atom_site_calc_flag
_atom_site_refinement_flags
_atom_site_disorder_assembly
_atom_site_disorder_group
Ag1 Ag 0.37827(6) 0.16785(5) 0.27011(4) 0.04546(17) Uani 1 1 d . . .
Ag2 Ag 0.58286(8) 0.44895(10) 0.37711(8) 0.0559(2) Uani 0.80 1 d P . .
Ag2' Ag 0.5863(3) 0.3991(4) 0.3476(3) 0.0506(10) Uiso 0.20 1 d P . .
Ag3 Ag 0.31210(5) 0.35448(5) 0.32780(5) 0.04811(17) Uani 1 1 d . . .
Ag4 Ag 0.20868(6) 0.15742(6) 0.11282(5) 0.05282(18) Uani 1 1 d . . .
Ag5 Ag 0.40739(6) 0.12091(6) 0.06709(5) 0.05311(18) Uani 1 1 d . . .
Ag6 Ag 0.14408(7) -0.09812(8) 0.25079(7) 0.0750(2) Uani 1 1 d . . .
Ag7 Ag 0.45774(6) 0.01416(6) 0.40780(5) 0.05137(18) Uani 1 1 d . . .
C1 C 0.4056(6) 0.3030(7) 0.2137(6) 0.0383(15) Uani 1 1 d . . .
C2 C 0.4740(7) 0.3619(8) 0.1860(7) 0.0471(18) Uani 1 1 d . . .
C3 C 0.5416(8) 0.4296(10) 0.1363(8) 0.063(2) Uani 1 1 d . . .
H3A H 0.5550 0.5137 0.1689 0.075 Uiso 1 1 calc R . .
H3B H 0.6180 0.4345 0.1486 0.075 Uiso 1 1 calc R . .
O1 O 0.4785(6) 0.3679(7) 0.0250(5) 0.0667(17) Uani 1 1 d . . .
C4 C 0.3760(5) 0.3668(6) -0.0078(5) 0.060(2) Uani 1 1 d G . .
C5 C 0.3301(5) 0.4255(5) 0.0593(3) 0.058(2) Uani 1 1 d G . .
H5 H 0.3705 0.4703 0.1323 0.069 Uiso 1 1 calc R . .
C6 C 0.2237(6) 0.4172(6) 0.0172(5) 0.071(3) Uani 1 1 d G . .
H6 H 0.1929 0.4565 0.0620 0.085 Uiso 1 1 calc R . .
C7 C 0.1633(5) 0.3502(6) -0.0919(6) 0.087(4) Uani 1 1 d G . .
C8 C 0.2092(7) 0.2915(6) -0.1589(4) 0.089(4) Uani 1 1 d G . .
H8 H 0.1688 0.2466 -0.2319 0.107 Uiso 1 1 calc R . .
C9 C 0.3156(7) 0.2997(6) -0.1169(4) 0.076(3) Uani 1 1 d G . .
H9 H 0.3464 0.2605 -0.1617 0.091 Uiso 1 1 calc R . .
Br1 Br 0.01788(16) 0.33886(14) -0.14561(17) 0.1440(9) Uani 1 1 d . . .
O2 O 0.5033(6) 0.2263(5) 0.4389(4) 0.0556(15) Uani 1 1 d . . .
O3 O 0.5881(6) 0.4325(5) 0.5246(4) 0.0616(17) Uani 1 1 d . . .
C10 C 0.5532(7) 0.3296(7) 0.5191(6) 0.0472(19) Uani 1 1 d . . .
C11 C 0.5693(10) 0.3293(8) 0.6244(7) 0.067(3) Uani 1 1 d . . .
F1 F 0.6785(9) 0.3921(12) 0.6862(8) 0.182(6) Uani 1 1 d . . .
F2 F 0.5230(9) 0.2199(6) 0.6161(5) 0.109(3) Uani 1 1 d . . .
F3 F 0.5134(11) 0.3824(9) 0.6786(6) 0.136(4) Uani 1 1 d . . .
O4 O 0.2339(6) 0.1168(6) 0.3592(5) 0.0637(16) Uani 1 1 d . . .
O5 O 0.2957(8) 0.3173(8) 0.4704(6) 0.081(2) Uani 1 1 d . . .
C12 C 0.2458(8) 0.2052(12) 0.4426(7) 0.060(2) Uani 1 1 d . . .
C13 C 0.1918(18) 0.152(3) 0.5116(14) 0.164(11) Uani 1 1 d . . .
F4 F 0.2516(13) 0.1273(17) 0.5597(11) 0.191(6) Uani 1 1 d . . .
F5 F 0.212(3) 0.253(2) 0.5962(18) 0.325(16) Uani 1 1 d . . .
F6 F 0.0966(11) 0.085(3) 0.4812(16) 0.336(18) Uani 1 1 d . . .
O6 O 0.1391(5) 0.3588(6) 0.2869(5) 0.0632(16) Uani 1 1 d . . .
O7 O 0.0679(6) 0.2195(6) 0.1147(5) 0.0627(16) Uani 1 1 d . . .
C14 C 0.0700(7) 0.3005(8) 0.1952(8) 0.053(2) Uani 1 1 d . . .
C15 C -0.0305(10) 0.3291(10) 0.1737(9) 0.073(3) Uani 1 1 d . . .
F7 F -0.0549(7) 0.3773(9) 0.2565(7) 0.117(3) Uani 1 1 d . . .
F8 F 0.0028(10) 0.4138(10) 0.1466(9) 0.144(4) Uani 1 1 d . . .
F9 F -0.1278(7) 0.2321(8) 0.1033(9) 0.161(5) Uani 1 1 d . . .
O8 O 0.1397(6) 0.0575(6) -0.0699(4) 0.0589(15) Uani 1 1 d . . .
O9 O 0.2924(6) 0.0402(7) -0.1043(5) 0.0645(16) Uani 1 1 d . . .
C16 C 0.1926(8) 0.0266(8) -0.1276(6) 0.054(2) Uani 1 1 d . . .
C17 C 0.1239(10) -0.0373(10) -0.2472(7) 0.072(3) Uani 1 1 d . . .
F10 F 0.0853(9) -0.1571(7) -0.2908(5) 0.126(4) Uani 1 1 d . . .
F11 F 0.1904(6) 0.0036(6) -0.2979(4) 0.089(2) Uani 1 1 d . . .
F12 F 0.0333(9) -0.0219(13) -0.2683(6) 0.160(5) Uani 1 1 d . . .
O10 O 0.3644(6) -0.0684(5) 0.0645(4) 0.0552(14) Uani 1 1 d . . .
O11 O 0.3428(5) -0.0295(5) 0.2216(4) 0.0475(12) Uani 1 1 d . . .
C18 C 0.3500(7) -0.0925(7) 0.1355(6) 0.0452(17) Uani 1 1 d . . .
C19 C 0.3396(11) -0.2163(9) 0.1197(8) 0.066(3) Uani 1 1 d . . .
F13 F 0.3243(14) -0.2894(8) 0.0286(7) 0.179(6) Uani 1 1 d . . .
F14 F 0.4231(14) -0.2034(10) 0.1828(11) 0.198(7) Uani 1 1 d . . .
F15 F 0.2546(15) -0.2772(10) 0.1425(14) 0.198(7) Uani 1 1 d . . .
O12 O 0.6527(6) 0.1007(7) 0.4525(5) 0.0647(16) Uani 1 1 d . . .
O13 O 0.7229(6) 0.1094(7) 0.6070(5) 0.0654(16) Uani 1 1 d . . .
C20 C 0.7319(8) 0.1391(8) 0.5353(7) 0.055(2) Uani 1 1 d . . .
C21 C 0.8559(11) 0.2343(12) 0.5562(9) 0.089(4) Uani 1 1 d . . .
F16 F 0.8618(10) 0.2532(11) 0.4762(7) 0.183(6) Uani 1 1 d . . .
F17 F 0.9331(9) 0.2015(12) 0.5737(14) 0.197(7) Uani 1 1 d . . .
F18 F 0.8950(8) 0.3364(7) 0.6384(7) 0.122(3) Uani 1 1 d . . .
O1W O 0.7462(12) 0.469(2) 0.3351(13) 0.236(11) Uani 1 1 d . . .
H1WA H 0.8053 0.4779 0.3771 0.284 Uiso 1 1 d R . .
H1WB H 0.7537 0.4802 0.2831 0.284 Uiso 1 1 d R . .
O2W O 0.0817(5) -0.0465(5) 0.1032(5) 0.0555(14) Uani 1 1 d . . .
H2WB H 0.0354 -0.0391 0.1362 0.067 Uiso 1 1 d R . .
H2WA H 0.0430 -0.1007 0.0410 0.067 Uiso 1 1 d R . .
O3W O 0.6141(6) 0.2031(8) 0.1318(6) 0.078(2) Uani 1 1 d . . .
H3WB H 0.6375 0.1851 0.0800 0.093 Uiso 1 1 d R . .
H3WA H 0.6301 0.1736 0.1675 0.093 Uiso 1 1 d R . .
O4W O 0.6180(10) 0.0829(13) 0.2469(8) 0.056(3) Uani 0.50 1 d P . .
H4WB H 0.5853 0.0067 0.2003 0.067 Uiso 0.50 1 d PR . .
H4WA H 0.6160 0.0888 0.3062 0.067 Uiso 0.50 1 d PR . .
O5W O 0.9070(10) 0.5354(13) 0.5123(9) 0.059(3) Uani 0.50 1 d P . .
H5WB H 0.8907 0.5002 0.5493 0.071 Uiso 0.50 1 d PR . .
H5WA H 0.9585 0.6118 0.5529 0.071 Uiso 0.50 1 d PR . .

loop_
_atom_site_aniso_label
_atom_site_aniso_U_11
_atom_site_aniso_U_22
_atom_site_aniso_U_33
_atom_site_aniso_U_23
_atom_site_aniso_U_13
_atom_site_aniso_U_12
Ag1 0.0671(4) 0.0444(3) 0.0372(3) 0.0253(3) 0.0197(3) 0.0333(3)
Ag2 0.0537(5) 0.0562(5) 0.0438(5) 0.0231(4) 0.0065(4) 0.0214(4)
Ag3 0.0487(3) 0.0410(3) 0.0434(3) 0.0107(3) 0.0112(3) 0.0249(3)
Ag4 0.0450(3) 0.0584(4) 0.0376(3) 0.0121(3) 0.0067(3) 0.0253(3)
Ag5 0.0607(4) 0.0607(4) 0.0460(3) 0.0278(3) 0.0202(3) 0.0358(3)
Ag6 0.0538(4) 0.0783(5) 0.0890(6) 0.0488(5) 0.0188(4) 0.0254(4)
Ag7 0.0578(4) 0.0440(3) 0.0475(3) 0.0251(3) 0.0092(3) 0.0228(3)
C1 0.037(4) 0.041(4) 0.038(4) 0.022(3) 0.012(3) 0.019(3)
C2 0.047(4) 0.049(4) 0.050(4) 0.030(4) 0.017(4) 0.024(4)
C3 0.054(5) 0.073(6) 0.069(6) 0.052(5) 0.026(5) 0.021(5)
O1 0.082(5) 0.077(4) 0.064(4) 0.048(4) 0.043(4) 0.040(4)
C4 0.074(6) 0.050(5) 0.053(5) 0.036(4) 0.023(5) 0.019(4)
C5 0.075(6) 0.057(5) 0.039(4) 0.025(4) 0.015(4) 0.033(5)
C6 0.083(7) 0.055(5) 0.066(6) 0.032(5) 0.010(5) 0.031(5)
C7 0.084(8) 0.056(6) 0.081(8) 0.045(6) -0.018(6) 0.007(5)
C8 0.120(10) 0.053(6) 0.051(6) 0.029(5) 0.000(6) 0.013(6)
C9 0.107(9) 0.057(6) 0.043(5) 0.026(4) 0.025(5) 0.023(6)
Br1 0.1117(12) 0.0767(8) 0.1710(17) 0.0617(10) -0.0501(11) 0.0213(8)
O2 0.075(4) 0.039(3) 0.037(3) 0.012(2) -0.002(3) 0.030(3)
O3 0.082(4) 0.034(3) 0.040(3) 0.014(2) -0.003(3) 0.019(3)
C10 0.054(5) 0.034(4) 0.040(4) 0.012(3) -0.003(3) 0.023(3)
C11 0.106(8) 0.040(4) 0.039(4) 0.015(4) 0.005(5) 0.036(5)
F1 0.106(7) 0.230(12) 0.119(7) 0.125(8) -0.042(6) -0.001(7)
F2 0.210(9) 0.065(4) 0.062(4) 0.038(3) 0.052(5) 0.070(5)
F3 0.270(13) 0.132(7) 0.072(5) 0.057(5) 0.082(6) 0.145(9)
O4 0.058(4) 0.066(4) 0.057(4) 0.032(3) 0.026(3) 0.018(3)
O5 0.124(7) 0.100(6) 0.054(4) 0.044(4) 0.042(4) 0.077(6)
C12 0.054(5) 0.108(8) 0.044(5) 0.047(5) 0.029(4) 0.052(6)
C13 0.142(15) 0.41(4) 0.107(11) 0.180(19) 0.108(12) 0.21(2)
F4 0.210(13) 0.35(2) 0.195(12) 0.226(15) 0.130(11) 0.183(14)
F5 0.64(5) 0.30(2) 0.30(2) 0.22(2) 0.40(3) 0.30(3)
F6 0.095(8) 0.65(4) 0.27(2) 0.37(3) 0.078(10) 0.056(14)
O6 0.049(3) 0.066(4) 0.057(4) 0.014(3) 0.008(3) 0.034(3)
O7 0.054(4) 0.064(4) 0.062(4) 0.020(3) 0.011(3) 0.037(3)
C14 0.040(4) 0.040(4) 0.066(6) 0.018(4) 0.010(4) 0.019(3)
C15 0.071(7) 0.057(6) 0.068(6) 0.010(5) 0.000(5) 0.042(5)
F7 0.099(5) 0.148(7) 0.119(6) 0.042(5) 0.038(5) 0.098(6)
F8 0.177(9) 0.172(9) 0.209(11) 0.138(9) 0.094(8) 0.145(8)
F9 0.068(5) 0.112(6) 0.176(9) -0.019(6) -0.041(5) 0.056(5)
O8 0.058(4) 0.072(4) 0.036(3) 0.024(3) 0.017(3) 0.026(3)
O9 0.064(4) 0.081(4) 0.044(3) 0.026(3) 0.018(3) 0.038(4)
C16 0.057(5) 0.052(5) 0.038(4) 0.023(4) 0.013(4) 0.016(4)
C17 0.071(7) 0.070(7) 0.035(5) 0.011(4) 0.012(4) 0.019(5)
F10 0.169(8) 0.068(4) 0.043(3) 0.011(3) 0.024(4) -0.003(4)
F11 0.108(5) 0.090(4) 0.041(3) 0.034(3) 0.023(3) 0.026(4)
F12 0.119(7) 0.283(14) 0.047(4) 0.036(6) 0.007(4) 0.127(9)
O10 0.071(4) 0.051(3) 0.036(3) 0.017(3) 0.013(3) 0.031(3)
O11 0.063(3) 0.046(3) 0.037(3) 0.019(2) 0.018(2) 0.033(3)
C18 0.047(4) 0.044(4) 0.042(4) 0.017(3) 0.008(3) 0.027(4)
C19 0.114(9) 0.060(6) 0.056(5) 0.037(5) 0.038(6) 0.061(6)
F13 0.41(2) 0.105(6) 0.093(6) 0.058(5) 0.112(9) 0.172(10)
F14 0.253(15) 0.119(8) 0.194(11) 0.064(8) -0.027(11) 0.122(10)
F15 0.296(17) 0.107(7) 0.331(18) 0.150(10) 0.234(16) 0.138(10)
O12 0.055(4) 0.083(4) 0.058(4) 0.041(3) 0.020(3) 0.031(3)
O13 0.057(4) 0.081(4) 0.063(4) 0.043(4) 0.019(3) 0.034(3)
C20 0.057(5) 0.058(5) 0.051(5) 0.026(4) 0.023(4) 0.029(4)
C21 0.071(7) 0.093(9) 0.055(6) 0.023(6) 0.022(5) 0.014(6)
F16 0.141(8) 0.178(10) 0.091(6) 0.056(6) 0.052(6) -0.032(7)
F17 0.066(5) 0.181(11) 0.310(19) 0.097(12) 0.074(8) 0.055(7)
F18 0.106(6) 0.077(5) 0.096(6) 0.020(4) 0.023(5) -0.002(4)
O1W 0.092(8) 0.45(3) 0.170(14) 0.171(18) 0.059(9) 0.121(15)
O2W 0.055(3) 0.056(3) 0.045(3) 0.021(3) 0.016(3) 0.024(3)
O3W 0.067(4) 0.104(6) 0.078(5) 0.044(4) 0.039(4) 0.053(4)
O4W 0.046(6) 0.110(10) 0.029(5) 0.036(6) 0.015(5) 0.051(7)
O5W 0.045(6) 0.099(10) 0.046(6) 0.036(7) 0.023(5) 0.043(7)

loop_
_atom_type_symbol
_atom_type_description
_atom_type_scat_dispersion_real
_atom_type_scat_dispersion_imag
_atom_type_scat_source
C C 0.0033 0.0016 'International Tables Vol C Tables 4.2.6.8 and 6.1.1.4'
H H 0.0000 0.0000 'International Tables Vol C Tables 4.2.6.8 and 6.1.1.4'
O O 0.0106 0.0060 'International Tables Vol C Tables 4.2.6.8 and 6.1.1.4'
F F 0.0171 0.0103 'International Tables Vol C Tables 4.2.6.8 and 6.1.1.4'
Ag Ag -0.8971 1.1015 'International Tables Vol C Tables 4.2.6.8 and 6.1.1.4'
Br Br -0.2901 2.4595 'International Tables Vol C Tables 4.2.6.8 and 6.1.1.4'

loop_
_geom_angle_atom_site_label_1
_geom_angle_atom_site_label_2
_geom_angle_atom_site_label_3
_geom_angle
_geom_angle_site_symmetry_1
_geom_angle_site_symmetry_3
_geom_angle_publ_flag
C1 Ag1 O11 143.8(2) . . ?
C1 Ag1 O2 121.5(2) . . ?
O11 Ag1 O2 85.82(18) . . ?
C1 Ag1 O4 122.9(2) . . ?
O11 Ag1 O4 83.1(2) . . ?
O2 Ag1 O4 77.9(2) . . ?
C1 Ag1 Ag2' 52.9(2) . . ?
O11 Ag1 Ag2' 133.66(17) . . ?
O2 Ag1 Ag2' 70.73(17) . . ?
O4 Ag1 Ag2' 127.18(17) . . ?
C1 Ag1 Ag3 51.81(19) . . ?
O11 Ag1 Ag3 152.82(15) . . ?
O2 Ag1 Ag3 101.08(13) . . ?
O4 Ag1 Ag3 72.94(16) . . ?
Ag2' Ag1 Ag3 72.79(9) . . ?
C1 Ag1 Ag4 51.90(18) . . ?
O11 Ag1 Ag4 109.21(14) . . ?
O2 Ag1 Ag4 160.34(14) . . ?
O4 Ag1 Ag4 91.06(16) . . ?
Ag2' Ag1 Ag4 104.72(8) . . ?
Ag3 Ag1 Ag4 59.78(2) . . ?
C1 Ag1 Ag5 58.36(19) . . ?
O11 Ag1 Ag5 85.79(13) . . ?
O2 Ag1 Ag5 133.84(17) . . ?
O4 Ag1 Ag5 145.34(15) . . ?
Ag2' Ag1 Ag5 83.15(9) . . ?
Ag3 Ag1 Ag5 106.71(2) . . ?
Ag4 Ag1 Ag5 62.02(2) . . ?
C1 Ag1 Ag2 50.64(18) . . ?
O11 Ag1 Ag2 143.29(15) . . ?
O2 Ag1 Ag2 71.04(14) . . ?
O4 Ag1 Ag2 117.68(16) . . ?
Ag2' Ag1 Ag2 11.05(8) . . ?
Ag3 Ag1 Ag2 62.40(3) . . ?
Ag4 Ag1 Ag2 100.78(3) . . ?
Ag5 Ag1 Ag2 90.16(3) . . ?
Ag2' Ag2 O3 99.4(4) . . ?
Ag2' Ag2 O1W 58.6(7) . . ?
O3 Ag2 O1W 113.5(5) . . ?
Ag2' Ag2 C1 69.8(4) . . ?
O3 Ag2 C1 120.6(2) . . ?
O1W Ag2 C1 108.9(5) . . ?
Ag2' Ag2 C2 70.0(4) . . ?
O3 Ag2 C2 148.1(2) . . ?
O1W Ag2 C2 87.3(4) . . ?
C1 Ag2 C2 27.7(2) . . ?
Ag2' Ag2 Ag3 105.7(4) . . ?
O3 Ag2 Ag3 86.83(19) . . ?
O1W Ag2 Ag3 155.1(4) . . ?
C1 Ag2 Ag3 46.35(17) . . ?
C2 Ag2 Ag3 68.49(19) . . ?
Ag2' Ag2 Ag1 54.4(4) . . ?
O3 Ag2 Ag1 81.29(15) . . ?
O1W Ag2 Ag1 112.9(6) . . ?
C1 Ag2 Ag1 43.93(16) . . ?
C2 Ag2 Ag1 67.95(18) . . ?
Ag3 Ag2 Ag1 53.82(2) . . ?
Ag2 Ag2' O1W 104.9(8) . . ?
Ag2 Ag2' C1 94.5(4) . . ?
O1W Ag2' C1 125.8(5) . . ?
Ag2 Ag2' C2 94.5(4) . . ?
O1W Ag2' C2 97.8(5) . . ?
C1 Ag2' C2 29.5(3) . . ?
Ag2 Ag2' O3 65.0(4) . . ?
O1W Ag2' O3 115.8(5) . . ?
C1 Ag2' O3 118.3(3) . . ?
C2 Ag2' O3 143.7(3) . . ?
Ag2 Ag2' Ag1 114.6(4) . . ?
O1W Ag2' Ag1 140.3(7) . . ?
C1 Ag2' Ag1 49.50(19) . . ?
C2 Ag2' Ag1 76.0(2) . . ?
O3 Ag2' Ag1 85.55(18) . . ?
C1 Ag3 O6 126.3(2) . . ?
C1 Ag3 O5 129.9(3) . . ?
O6 Ag3 O5 97.3(3) . . ?
C1 Ag3 O3 118.5(3) . 2_666 ?
O6 Ag3 O3 90.6(2) . 2_666 ?
O5 Ag3 O3 79.4(3) . 2_666 ?
C1 Ag3 Ag1 49.37(17) . . ?
O6 Ag3 Ag1 136.10(16) . . ?
O5 Ag3 Ag1 82.95(18) . . ?
O3 Ag3 Ag1 131.86(16) 2_666 . ?
C1 Ag3 Ag4 51.83(18) . . ?
O6 Ag3 Ag4 83.94(15) . . ?
O5 Ag3 Ag4 122.3(2) . . ?
O3 Ag3 Ag4 158.04(14) 2_666 . ?
Ag1 Ag3 Ag4 60.52(2) . . ?
C1 Ag3 Ag2 51.12(18) . . ?
O6 Ag3 Ag2 156.22(18) . . ?
O5 Ag3 Ag2 98.6(2) . . ?
O3 Ag3 Ag2 75.08(18) 2_666 . ?
Ag1 Ag3 Ag2 63.78(3) . . ?
Ag4 Ag3 Ag2 102.19(3) . . ?
O8 Ag4 C1 121.6(2) . . ?
O8 Ag4 O7 90.8(2) . . ?
C1 Ag4 O7 119.8(2) . . ?
O8 Ag4 O2W 89.3(2) . . ?
C1 Ag4 O2W 129.4(2) . . ?
O7 Ag4 O2W 96.0(2) . . ?
O8 Ag4 Ag3 159.69(17) . . ?
C1 Ag4 Ag3 51.24(18) . . ?
O7 Ag4 Ag3 80.26(16) . . ?
O2W Ag4 Ag3 109.65(13) . . ?
O8 Ag4 Ag1 133.58(17) . . ?
C1 Ag4 Ag1 48.90(17) . . ?
O7 Ag4 Ag1 135.08(17) . . ?
O2W Ag4 Ag1 80.60(14) . . ?
Ag3 Ag4 Ag1 59.69(2) . . ?
O8 Ag4 Ag5 78.07(16) . . ?
C1 Ag4 Ag5 56.48(18) . . ?
O7 Ag4 Ag5 160.49(18) . . ?
O2W Ag4 Ag5 99.76(14) . . ?
Ag3 Ag4 Ag5 104.83(3) . . ?
Ag1 Ag4 Ag5 59.63(2) . . ?
O9 Ag5 O3W 125.6(3) . . ?
O9 Ag5 O10 98.4(2) . . ?
O3W Ag5 O10 93.4(3) . . ?
O9 Ag5 C1 118.2(2) . . ?
O3W Ag5 C1 96.5(2) . . ?
O10 Ag5 C1 124.5(2) . . ?
O9 Ag5 C2 111.6(2) . . ?
O3W Ag5 C2 81.6(3) . . ?
O10 Ag5 C2 146.3(2) . . ?
C1 Ag5 C2 25.9(2) . . ?
O9 Ag5 Ag1 138.14(17) . . ?
O3W Ag5 Ag1 96.25(18) . . ?
O10 Ag5 Ag1 77.80(14) . . ?
C1 Ag5 Ag1 46.91(16) . . ?
C2 Ag5 Ag1 69.79(17) . . ?
O9 Ag5 Ag4 82.94(17) . . ?
O3W Ag5 Ag4 144.58(18) . . ?
O10 Ag5 Ag4 103.37(16) . . ?
C1 Ag5 Ag4 48.30(16) . . ?
C2 Ag5 Ag4 67.14(18) . . ?
Ag1 Ag5 Ag4 58.35(2) . . ?
O4 Ag6 O11 80.5(2) . . ?
O4 Ag6 Br1 160.80(17) . 2 ?
O11 Ag6 Br1 118.62(13) . 2 ?
O13 Ag7 O12 158.3(2) 2_656 . ?
O13 Ag7 O2 116.3(2) 2_656 . ?
O12 Ag7 O2 81.8(2) . . ?
O13 Ag7 Ag7 85.64(17) 2_656 2_656 ?
O12 Ag7 Ag7 74.49(17) . 2_656 ?
O2 Ag7 Ag7 118.98(12) . 2_656 ?
C2 C1 Ag1 140.5(6) . . ?
C2 C1 Ag3 132.3(6) . . ?
Ag1 C1 Ag3 78.8(2) . . ?
C2 C1 Ag4 125.6(6) . . ?
Ag1 C1 Ag4 79.2(2) . . ?
Ag3 C1 Ag4 76.9(2) . . ?
C2 C1 Ag2' 76.4(5) . . ?
Ag1 C1 Ag2' 77.6(2) . . ?
Ag3 C1 Ag2' 94.3(3) . . ?
Ag4 C1 Ag2' 156.4(4) . . ?
C2 C1 Ag2 77.3(5) . . ?
Ag1 C1 Ag2 85.4(2) . . ?
Ag3 C1 Ag2 82.5(2) . . ?
Ag4 C1 Ag2 156.3(3) . . ?
Ag2' C1 Ag2 15.72(10) . . ?
C2 C1 Ag5 82.5(6) . . ?
Ag1 C1 Ag5 74.7(2) . . ?
Ag3 C1 Ag5 144.5(3) . . ?
Ag4 C1 Ag5 75.2(2) . . ?
Ag2' C1 Ag5 102.5(3) . . ?
Ag2 C1 Ag5 118.0(3) . . ?
C1 C2 C3 170.0(9) . . ?
C1 C2 Ag2' 74.1(5) . . ?
C3 C2 Ag2' 115.8(6) . . ?
C1 C2 Ag2 75.0(5) . . ?
C3 C2 Ag2 114.1(6) . . ?
Ag2' C2 Ag2 15.56(11) . . ?
C1 C2 Ag5 71.6(5) . . ?
C3 C2 Ag5 106.9(6) . . ?
Ag2' C2 Ag5 98.5(3) . . ?
Ag2 C2 Ag5 113.0(3) . . ?
O1 C3 C2 110.9(7) . . ?
O1 C3 H3A 109.5 . . ?
C2 C3 H3A 109.5 . . ?
O1 C3 H3B 109.5 . . ?
C2 C3 H3B 109.5 . . ?
H3A C3 H3B 108.0 . . ?
C4 O1 C3 118.0(7) . . ?
O1 C4 C5 124.8(5) . . ?
O1 C4 C9 115.2(5) . . ?
C5 C4 C9 120.0 . . ?
C6 C5 C4 120.0 . . ?
C6 C5 H5 120.0 . . ?
C4 C5 H5 120.0 . . ?
C5 C6 C7 120.0 . . ?
C5 C6 H6 120.0 . . ?
C7 C6 H6 120.0 . . ?
C6 C7 C8 120.0 . . ?
C6 C7 Br1 118.7(5) . . ?
C8 C7 Br1 121.3(5) . . ?
C9 C8 C7 120.0 . . ?
C9 C8 H8 120.0 . . ?
C7 C8 H8 120.0 . . ?
C8 C9 C4 120.0 . . ?
C8 C9 H9 120.0 . . ?
C4 C9 H9 120.0 . . ?
C7 Br1 Ag6 106.4(2) . 2 ?
C10 O2 Ag1 126.1(5) . . ?
C10 O2 Ag7 133.5(5) . . ?
Ag1 O2 Ag7 98.89(19) . . ?
C10 O3 Ag2 120.3(5) . . ?
C10 O3 Ag3 133.6(5) . 2_666 ?
Ag2 O3 Ag3 105.8(2) . 2_666 ?
C10 O3 Ag2' 106.1(5) . . ?
Ag2 O3 Ag2' 15.60(10) . . ?
Ag3 O3 Ag2' 118.8(3) 2_666 . ?
O2 C10 O3 128.2(8) . . ?
O2 C10 C11 115.4(7) . . ?
O3 C10 C11 116.4(7) . . ?
F1 C11 F2 108.0(9) . . ?
F1 C11 F3 106.2(10) . . ?
F2 C11 F3 103.4(10) . . ?
F1 C11 C10 112.7(10) . . ?
F2 C11 C10 115.2(7) . . ?
F3 C11 C10 110.5(8) . . ?
C12 O4 Ag6 146.7(6) . . ?
C12 O4 Ag1 117.9(6) . . ?
Ag6 O4 Ag1 94.6(2) . . ?
C12 O5 Ag3 112.9(6) . . ?
O5 C12 O4 127.6(8) . . ?
O5 C12 C13 123.6(14) . . ?
O4 C12 C13 108.7(14) . . ?
F6 C13 F4 113(3) . . ?
F6 C13 F5 106.1(19) . . ?
F4 C13 F5 95.3(19) . . ?
F6 C13 C12 119.7(13) . . ?
F4 C13 C12 115.4(12) . . ?
F5 C13 C12 103(2) . . ?
C14 O6 Ag3 120.9(6) . . ?
C14 O7 Ag4 124.4(6) . . ?
O6 C14 O7 129.4(8) . . ?
O6 C14 C15 116.6(8) . . ?
O7 C14 C15 114.1(8) . . ?
F9 C15 F8 110.9(12) . . ?
F9 C15 F7 106.2(11) . . ?
F8 C15 F7 103.5(9) . . ?
F9 C15 C14 112.5(8) . . ?
F8 C15 C14 109.2(10) . . ?
F7 C15 C14 114.2(9) . . ?
C16 O8 Ag4 127.0(6) . . ?
C16 O9 Ag5 121.6(5) . . ?
O9 C16 O8 130.1(8) . . ?
O9 C16 C17 114.9(8) . . ?
O8 C16 C17 115.0(9) . . ?
F12 C17 F10 108.4(11) . . ?
F12 C17 F11 106.3(10) . . ?
F10 C17 F11 106.2(9) . . ?
F12 C17 C16 113.1(9) . . ?
F10 C17 C16 109.7(9) . . ?
F11 C17 C16 112.8(8) . . ?
C18 O10 Ag5 127.1(5) . . ?
C18 O11 Ag1 119.8(5) . . ?
C18 O11 Ag6 121.2(5) . . ?
Ag1 O11 Ag6 93.51(18) . . ?
O10 C18 O11 129.2(7) . . ?
O10 C18 C19 116.6(7) . . ?
O11 C18 C19 114.2(7) . . ?
F14 C19 F13 108.5(12) . . ?
F14 C19 F15 99.5(12) . . ?
F13 C19 F15 105.9(12) . . ?
F14 C19 C18 113.7(10) . . ?
F13 C19 C18 115.0(8) . . ?
F15 C19 C18 112.9(9) . . ?
C20 O12 Ag7 131.4(6) . . ?
C20 O13 Ag7 117.3(6) . 2_656 ?
O12 C20 O13 128.1(9) . . ?
O12 C20 C21 117.3(9) . . ?
O13 C20 C21 114.6(9) . . ?
F18 C21 F17 103.6(12) . . ?
F18 C21 F16 109.1(13) . . ?
F17 C21 F16 106.3(13) . . ?
F18 C21 C20 112.5(10) . . ?
F17 C21 C20 113.0(12) . . ?
F16 C21 C20 111.9(10) . . ?
Ag2' O1W Ag2 16.47(17) . . ?
Ag2' O1W H1WA 120.5 . . ?
Ag2 O1W H1WA 120.7 . . ?
Ag2' O1W H1WB 120.5 . . ?
Ag2 O1W H1WB 119.8 . . ?
H1WA O1W H1WB 118.6 . . ?
Ag4 O2W H2WB 109.6 . . ?
Ag4 O2W H2WA 109.5 . . ?
H2WB O2W H2WA 109.8 . . ?
Ag5 O3W H3WB 109.6 . . ?
Ag5 O3W H3WA 109.5 . . ?
H3WB O3W H3WA 109.8 . . ?
H4WB O4W H4WA 109.5 . . ?
H5WB O5W H5WA 109.5 . . ?

loop_
_geom_bond_atom_site_label_1
_geom_bond_atom_site_label_2
_geom_bond_distance
_geom_bond_site_symmetry_2
_geom_bond_publ_flag
Ag1 C1 2.211(7) . ?
Ag1 O11 2.293(5) . ?
Ag1 O2 2.386(5) . ?
Ag1 O4 2.502(6) . ?
Ag1 Ag2' 2.839(4) . ?
Ag1 Ag3 2.8577(9) . ?
Ag1 Ag4 2.8816(9) . ?
Ag1 Ag5 2.9203(9) . ?
Ag1 Ag2 3.1763(13) . ?
Ag2 Ag2' 0.669(4) . ?
Ag2 O3 2.256(6) . ?
Ag2 O1W 2.281(13) . ?
Ag2 C1 2.464(7) . ?
Ag2 C2 2.488(8) . ?
Ag2 Ag3 3.1376(13) . ?
Ag2' O1W 2.016(14) . ?
Ag2' C1 2.319(8) . ?
Ag2' C2 2.344(9) . ?
Ag2' O3 2.455(7) . ?
Ag3 C1 2.290(7) . ?
Ag3 O6 2.308(6) . ?
Ag3 O5 2.356(7) . ?
Ag3 O3 2.444(5) 2_666 ?
Ag3 Ag4 2.8604(9) . ?
Ag4 O8 2.306(6) . ?
Ag4 C1 2.308(7) . ?
Ag4 O7 2.328(6) . ?
Ag4 O2W 2.523(6) . ?
Ag4 Ag5 2.9893(10) . ?
Ag5 O9 2.284(6) . ?
Ag5 O3W 2.364(7) . ?
Ag5 O10 2.371(6) . ?
Ag5 C1 2.577(7) . ?
Ag5 C2 2.692(8) . ?
Ag6 O4 2.336(7) . ?
Ag6 O11 2.583(6) . ?
Ag6 Br1 2.6619(17) 2 ?
Ag7 O13 2.221(7) 2_656 ?
Ag7 O12 2.223(7) . ?
Ag7 O2 2.511(5) . ?
Ag7 Ag7 2.9919(12) 2_656 ?
C1 C2 1.187(11) . ?
C2 C3 1.495(11) . ?
C3 O1 1.427(12) . ?
C3 H3A 0.9700 . ?
C3 H3B 0.9700 . ?
O1 C4 1.360(9) . ?
C4 C5 1.3900 . ?
C4 C9 1.3900 . ?
C5 C6 1.3900 . ?
C5 H5 0.9300 . ?
C6 C7 1.3900 . ?
C6 H6 0.9300 . ?
C7 C8 1.3900 . ?
C7 Br1 1.886(6) . ?
C8 C9 1.3900 . ?
C8 H8 0.9300 . ?
C9 H9 0.9300 . ?
Br1 Ag6 2.6619(17) 2 ?
O2 C10 1.234(9) . ?
O3 C10 1.241(9) . ?
O3 Ag3 2.444(5) 2_666 ?
C10 C11 1.530(12) . ?
C11 F1 1.288(14) . ?
C11 F2 1.300(11) . ?
C11 F3 1.362(14) . ?
O4 C12 1.268(12) . ?
O5 C12 1.240(13) . ?
C12 C13 1.562(19) . ?
C13 F6 1.10(3) . ?
C13 F4 1.203(17) . ?
C13 F5 1.33(3) . ?
O6 C14 1.223(11) . ?
O7 C14 1.248(11) . ?
C14 C15 1.547(13) . ?
C15 F9 1.281(12) . ?
C15 F8 1.292(15) . ?
C15 F7 1.296(14) . ?
O8 C16 1.235(11) . ?
O9 C16 1.231(11) . ?
C16 C17 1.539(12) . ?
C17 F12 1.309(14) . ?
C17 F10 1.313(13) . ?
C17 F11 1.329(12) . ?
O10 C18 1.226(10) . ?
O11 C18 1.266(9) . ?
C18 C19 1.539(11) . ?
C19 F14 1.233(14) . ?
C19 F13 1.240(12) . ?
C19 F15 1.283(15) . ?
O12 C20 1.238(11) . ?
O13 C20 1.269(11) . ?
O13 Ag7 2.221(7) 2_656 ?
C20 C21 1.517(15) . ?
C21 F18 1.256(14) . ?
C21 F17 1.293(18) . ?
C21 F16 1.303(15) . ?
O1W H1WA 0.8500 . ?
O1W H1WB 0.8500 . ?
O2W H2WB 0.8500 . ?
O2W H2WA 0.8200 . ?
O3W H3WB 0.8501 . ?
O3W H3WA 0.8200 . ?
O4W H4WB 0.8501 . ?
O4W H4WA 0.8499 . ?
O5W H5WB 0.8500 . ?
O5W H5WA 0.8500 . ?

loop_
_geom_hbond_atom_site_label_D
_geom_hbond_atom_site_label_H
_geom_hbond_atom_site_label_A
_geom_hbond_distance_DH
_geom_hbond_distance_HA
_geom_hbond_distance_DA
_geom_hbond_angle_DHA
_geom_hbond_site_symmetry_A
O1W H1WA O5W 0.85 1.87 2.659(18) 153.0 .
O3W H3WA O4W 0.82 1.97 2.768(14) 162.8 .
O4W H4WA O12 0.85 2.06 2.884(12) 164.4 .
O2W H2WA O7 0.82 2.05 2.863(9) 170.2 2
O2W H2WB O8 0.85 2.25 2.829(9) 125.9 2
O2W H2WB F12 0.85 2.27 3.092(11) 161.9 2
O3W H3WB F13 0.85 2.49 3.088(12) 128.1 2_655
O4W H4WB O9 0.85 2.42 2.862(13) 113.5 2_655
O5W H5WA F16 0.85 2.57 3.171(15) 128.2 2_766
O5W H5WA F10 0.85 2.63 3.458(15) 165.2 1_666

loop_
_geom_torsion_atom_site_label_1
_geom_torsion_atom_site_label_2
_geom_torsion_atom_site_label_3
_geom_torsion_atom_site_label_4
_geom_torsion
_geom_torsion_site_symmetry_1
_geom_torsion_site_symmetry_2
_geom_torsion_site_symmetry_3
_geom_torsion_site_symmetry_4
_geom_torsion_publ_flag
C1 Ag1 Ag2 Ag2' -97.6(5) . . . . ?
O11 Ag1 Ag2 Ag2' 32.7(5) . . . . ?
O2 Ag1 Ag2 Ag2' 86.5(5) . . . . ?
O4 Ag1 Ag2 Ag2' 151.0(5) . . . . ?
Ag3 Ag1 Ag2 Ag2' -159.3(4) . . . . ?
Ag4 Ag1 Ag2 Ag2' -112.0(4) . . . . ?
Ag5 Ag1 Ag2 Ag2' -50.5(4) . . . . ?
C1 Ag1 Ag2 O3 154.2(3) . . . . ?
O11 Ag1 Ag2 O3 -75.6(3) . . . . ?
O2 Ag1 Ag2 O3 -21.7(2) . . . . ?
O4 Ag1 Ag2 O3 42.8(3) . . . . ?
Ag2' Ag1 Ag2 O3 -108.2(5) . . . . ?
Ag3 Ag1 Ag2 O3 92.45(19) . . . . ?
Ag4 Ag1 Ag2 O3 139.79(19) . . . . ?
Ag5 Ag1 Ag2 O3 -158.71(19) . . . . ?
C1 Ag1 Ag2 O1W -93.9(5) . . . . ?
O11 Ag1 Ag2 O1W 36.3(5) . . . . ?
O2 Ag1 Ag2 O1W 90.2(5) . . . . ?
O4 Ag1 Ag2 O1W 154.7(5) . . . . ?
Ag2' Ag1 Ag2 O1W 3.7(6) . . . . ?
Ag3 Ag1 Ag2 O1W -155.7(4) . . . . ?
Ag4 Ag1 Ag2 O1W -108.3(4) . . . . ?
Ag5 Ag1 Ag2 O1W -46.8(4) . . . . ?
O11 Ag1 Ag2 C1 130.3(3) . . . . ?
O2 Ag1 Ag2 C1 -175.9(3) . . . . ?
O4 Ag1 Ag2 C1 -111.4(3) . . . . ?
Ag2' Ag1 Ag2 C1 97.6(5) . . . . ?
Ag3 Ag1 Ag2 C1 -61.7(2) . . . . ?
Ag4 Ag1 Ag2 C1 -14.4(2) . . . . ?
Ag5 Ag1 Ag2 C1 47.1(2) . . . . ?
C1 Ag1 Ag2 C2 -17.1(3) . . . . ?
O11 Ag1 Ag2 C2 113.2(3) . . . . ?
O2 Ag1 Ag2 C2 167.0(3) . . . . ?
O4 Ag1 Ag2 C2 -128.4(3) . . . . ?
Ag2' Ag1 Ag2 C2 80.5(5) . . . . ?
Ag3 Ag1 Ag2 C2 -78.8(2) . . . . ?
Ag4 Ag1 Ag2 C2 -31.5(2) . . . . ?
Ag5 Ag1 Ag2 C2 30.0(2) . . . . ?
C1 Ag1 Ag2 Ag3 61.7(2) . . . . ?
O11 Ag1 Ag2 Ag3 -168.0(2) . . . . ?
O2 Ag1 Ag2 Ag3 -114.14(17) . . . . ?
O4 Ag1 Ag2 Ag3 -49.61(18) . . . . ?
Ag2' Ag1 Ag2 Ag3 159.3(4) . . . . ?
Ag4 Ag1 Ag2 Ag3 47.34(3) . . . . ?
Ag5 Ag1 Ag2 Ag3 108.85(3) . . . . ?
O3 Ag2 Ag2' O1W -111.8(5) . . . . ?
C1 Ag2 Ag2' O1W 128.9(6) . . . . ?
C2 Ag2 Ag2' O1W 99.4(6) . . . . ?
Ag3 Ag2 Ag2' O1W 158.8(5) . . . . ?
Ag1 Ag2 Ag2' O1W 176.0(7) . . . . ?
O3 Ag2 Ag2' C1 119.2(3) . . . . ?
O1W Ag2 Ag2' C1 -128.9(6) . . . . ?
C2 Ag2 Ag2' C1 -29.6(3) . . . . ?
Ag3 Ag2 Ag2' C1 29.9(3) . . . . ?
Ag1 Ag2 Ag2' C1 47.1(3) . . . . ?
O3 Ag2 Ag2' C2 148.8(3) . . . . ?
O1W Ag2 Ag2' C2 -99.4(6) . . . . ?
C1 Ag2 Ag2' C2 29.6(3) . . . . ?
Ag3 Ag2 Ag2' C2 59.5(3) . . . . ?
Ag1 Ag2 Ag2' C2 76.7(3) . . . . ?
O1W Ag2 Ag2' O3 111.8(5) . . . . ?
C1 Ag2 Ag2' O3 -119.2(3) . . . . ?
C2 Ag2 Ag2' O3 -148.8(3) . . . . ?
Ag3 Ag2 Ag2' O3 -89.3(2) . . . . ?
Ag1 Ag2 Ag2' O3 -72.1(3) . . . . ?
O3 Ag2 Ag2' Ag1 72.1(3) . . . . ?
O1W Ag2 Ag2' Ag1 -176.0(7) . . . . ?
C1 Ag2 Ag2' Ag1 -47.1(3) . . . . ?
C2 Ag2 Ag2' Ag1 -76.7(3) . . . . ?
Ag3 Ag2 Ag2' Ag1 -17.2(4) . . . . ?
C1 Ag1 Ag2' Ag2 73.8(5) . . . . ?
O11 Ag1 Ag2' Ag2 -153.5(4) . . . . ?
O2 Ag1 Ag2' Ag2 -89.6(5) . . . . ?
O4 Ag1 Ag2' Ag2 -32.6(5) . . . . ?
Ag3 Ag1 Ag2' Ag2 19.1(4) . . . . ?
Ag4 Ag1 Ag2' Ag2 70.3(4) . . . . ?
Ag5 Ag1 Ag2' Ag2 129.0(4) . . . . ?
C1 Ag1 Ag2' O1W -100.1(8) . . . . ?
O11 Ag1 Ag2' O1W 32.5(8) . . . . ?
O2 Ag1 Ag2' O1W 96.4(8) . . . . ?
O4 Ag1 Ag2' O1W 153.4(8) . . . . ?
Ag3 Ag1 Ag2' O1W -154.9(8) . . . . ?
Ag4 Ag1 Ag2' O1W -103.7(8) . . . . ?
Ag5 Ag1 Ag2' O1W -45.0(8) . . . . ?
Ag2 Ag1 Ag2' O1W -174.0(10) . . . . ?
O11 Ag1 Ag2' C1 132.6(3) . . . . ?
O2 Ag1 Ag2' C1 -163.5(3) . . . . ?
O4 Ag1 Ag2' C1 -106.4(3) . . . . ?
Ag3 Ag1 Ag2' C1 -54.7(2) . . . . ?
Ag4 Ag1 Ag2' C1 -3.5(3) . . . . ?
Ag5 Ag1 Ag2' C1 55.2(2) . . . . ?
Ag2 Ag1 Ag2' C1 -73.8(5) . . . . ?
C1 Ag1 Ag2' C2 -14.7(3) . . . . ?
O11 Ag1 Ag2' C2 117.9(3) . . . . ?
O2 Ag1 Ag2' C2 -178.2(3) . . . . ?
O4 Ag1 Ag2' C2 -121.1(3) . . . . ?
Ag3 Ag1 Ag2' C2 -69.5(2) . . . . ?
Ag4 Ag1 Ag2' C2 -18.2(2) . . . . ?
Ag5 Ag1 Ag2' C2 40.4(2) . . . . ?
Ag2 Ag1 Ag2' C2 -88.6(5) . . . . ?
C1 Ag1 Ag2' O3 133.8(3) . . . . ?
O11 Ag1 Ag2' O3 -93.6(3) . . . . ?
O2 Ag1 Ag2' O3 -29.7(2) . . . . ?
O4 Ag1 Ag2' O3 27.4(3) . . . . ?
Ag3 Ag1 Ag2' O3 79.01(18) . . . . ?
Ag4 Ag1 Ag2' O3 130.26(17) . . . . ?
Ag5 Ag1 Ag2' O3 -171.08(19) . . . . ?
Ag2 Ag1 Ag2' O3 59.9(4) . . . . ?
O11 Ag1 Ag3 C1 -135.7(4) . . . . ?
O2 Ag1 Ag3 C1 121.6(3) . . . . ?
O4 Ag1 Ag3 C1 -164.8(3) . . . . ?
Ag2' Ag1 Ag3 C1 56.0(2) . . . . ?
Ag4 Ag1 Ag3 C1 -63.2(2) . . . . ?
Ag5 Ag1 Ag3 C1 -21.1(2) . . . . ?
Ag2 Ag1 Ag3 C1 60.0(2) . . . . ?
C1 Ag1 Ag3 O6 103.6(4) . . . . ?
O11 Ag1 Ag3 O6 -32.2(4) . . . . ?
O2 Ag1 Ag3 O6 -134.8(3) . . . . ?
O4 Ag1 Ag3 O6 -61.3(3) . . . . ?
Ag2' Ag1 Ag3 O6 159.5(3) . . . . ?
Ag4 Ag1 Ag3 O6 40.3(3) . . . . ?
Ag5 Ag1 Ag3 O6 82.5(3) . . . . ?
Ag2 Ag1 Ag3 O6 163.6(3) . . . . ?
C1 Ag1 Ag3 O5 -163.2(3) . . . . ?
O11 Ag1 Ag3 O5 61.0(4) . . . . ?
O2 Ag1 Ag3 O5 -41.6(3) . . . . ?
O4 Ag1 Ag3 O5 31.9(3) . . . . ?
Ag2' Ag1 Ag3 O5 -107.2(3) . . . . ?
Ag4 Ag1 Ag3 O5 133.5(2) . . . . ?
Ag5 Ag1 Ag3 O5 175.7(2) . . . . ?
Ag2 Ag1 Ag3 O5 -103.2(2) . . . . ?
C1 Ag1 Ag3 O3 -94.3(3) . . . 2_666 ?
O11 Ag1 Ag3 O3 130.0(4) . . . 2_666 ?
O2 Ag1 Ag3 O3 27.3(3) . . . 2_666 ?
O4 Ag1 Ag3 O3 100.9(3) . . . 2_666 ?
Ag2' Ag1 Ag3 O3 -38.3(2) . . . 2_666 ?
Ag4 Ag1 Ag3 O3 -157.5(2) . . . 2_666 ?
Ag5 Ag1 Ag3 O3 -115.4(2) . . . 2_666 ?
Ag2 Ag1 Ag3 O3 -34.2(2) . . . 2_666 ?
C1 Ag1 Ag3 Ag4 63.2(2) . . . . ?
O11 Ag1 Ag3 Ag4 -72.5(3) . . . . ?
O2 Ag1 Ag3 Ag4 -175.15(17) . . . . ?
O4 Ag1 Ag3 Ag4 -101.60(16) . . . . ?
Ag2' Ag1 Ag3 Ag4 119.22(9) . . . . ?
Ag5 Ag1 Ag3 Ag4 42.12(3) . . . . ?
Ag2 Ag1 Ag3 Ag4 123.28(3) . . . . ?
C1 Ag1 Ag3 Ag2 -60.0(2) . . . . ?
O11 Ag1 Ag3 Ag2 164.2(3) . . . . ?
O2 Ag1 Ag3 Ag2 61.57(17) . . . . ?
O4 Ag1 Ag3 Ag2 135.12(16) . . . . ?
Ag2' Ag1 Ag3 Ag2 -4.06(9) . . . . ?
Ag4 Ag1 Ag3 Ag2 -123.28(3) . . . . ?
Ag5 Ag1 Ag3 Ag2 -81.15(3) . . . . ?
Ag2' Ag2 Ag3 C1 -40.3(4) . . . . ?
O3 Ag2 Ag3 C1 -139.2(3) . . . . ?
O1W Ag2 Ag3 C1 6.8(14) . . . . ?
C2 Ag2 Ag3 C1 20.1(3) . . . . ?
Ag1 Ag2 Ag3 C1 -57.6(2) . . . . ?
Ag2' Ag2 Ag3 O6 -133.6(5) . . . . ?
O3 Ag2 Ag3 O6 127.5(4) . . . . ?
O1W Ag2 Ag3 O6 -86.5(15) . . . . ?
C1 Ag2 Ag3 O6 -93.3(5) . . . . ?
C2 Ag2 Ag3 O6 -73.2(4) . . . . ?
Ag1 Ag2 Ag3 O6 -151.0(4) . . . . ?
Ag2' Ag2 Ag3 O5 95.1(4) . . . . ?
O3 Ag2 Ag3 O5 -3.8(2) . . . . ?
O1W Ag2 Ag3 O5 142.2(14) . . . . ?
C1 Ag2 Ag3 O5 135.4(3) . . . . ?
C2 Ag2 Ag3 O5 155.5(3) . . . . ?
Ag1 Ag2 Ag3 O5 77.7(2) . . . . ?
Ag2' Ag2 Ag3 O3 171.6(4) . . . 2_666 ?
O3 Ag2 Ag3 O3 72.8(2) . . . 2_666 ?
O1W Ag2 Ag3 O3 -141.2(14) . . . 2_666 ?
C1 Ag2 Ag3 O3 -148.1(3) . . . 2_666 ?
C2 Ag2 Ag3 O3 -127.9(2) . . . 2_666 ?
Ag1 Ag2 Ag3 O3 154.30(14) . . . 2_666 ?
Ag2' Ag2 Ag3 Ag1 17.3(4) . . . . ?
O3 Ag2 Ag3 Ag1 -81.53(15) . . . . ?
O1W Ag2 Ag3 Ag1 64.5(14) . . . . ?
C1 Ag2 Ag3 Ag1 57.6(2) . . . . ?
C2 Ag2 Ag3 Ag1 77.8(2) . . . . ?
Ag2' Ag2 Ag3 Ag4 -30.8(4) . . . . ?
O3 Ag2 Ag3 Ag4 -129.65(15) . . . . ?
O1W Ag2 Ag3 Ag4 16.3(14) . . . . ?
C1 Ag2 Ag3 Ag4 9.5(2) . . . . ?
C2 Ag2 Ag3 Ag4 29.7(2) . . . . ?
Ag1 Ag2 Ag3 Ag4 -48.12(2) . . . . ?
C1 Ag3 Ag4 O8 -76.6(5) . . . . ?
O6 Ag3 Ag4 O8 70.7(5) . . . . ?
O5 Ag3 Ag4 O8 165.5(5) . . . . ?
O3 Ag3 Ag4 O8 -5.8(7) 2_666 . . . ?
Ag1 Ag3 Ag4 O8 -136.2(5) . . . . ?
Ag2 Ag3 Ag4 O8 -86.1(5) . . . . ?
O6 Ag3 Ag4 C1 147.3(3) . . . . ?
O5 Ag3 Ag4 C1 -117.9(3) . . . . ?
O3 Ag3 Ag4 C1 70.9(5) 2_666 . . . ?
Ag1 Ag3 Ag4 C1 -59.5(2) . . . . ?
Ag2 Ag3 Ag4 C1 -9.4(2) . . . . ?
C1 Ag3 Ag4 O7 -141.7(3) . . . . ?
O6 Ag3 Ag4 O7 5.6(3) . . . . ?
O5 Ag3 Ag4 O7 100.4(3) . . . . ?
O3 Ag3 Ag4 O7 -70.8(5) 2_666 . . . ?
Ag1 Ag3 Ag4 O7 158.81(18) . . . . ?
Ag2 Ag3 Ag4 O7 -151.08(18) . . . . ?
C1 Ag3 Ag4 O2W 125.3(3) . . . . ?
O6 Ag3 Ag4 O2W -87.4(2) . . . . ?
O5 Ag3 Ag4 O2W 7.5(3) . . . . ?
O3 Ag3 Ag4 O2W -163.8(5) 2_666 . . . ?
Ag1 Ag3 Ag4 O2W 65.82(15) . . . . ?
Ag2 Ag3 Ag4 O2W 115.93(15) . . . . ?
C1 Ag3 Ag4 Ag1 59.5(2) . . . . ?
O6 Ag3 Ag4 Ag1 -153.17(19) . . . . ?
O5 Ag3 Ag4 Ag1 -58.4(2) . . . . ?
O3 Ag3 Ag4 Ag1 130.4(5) 2_666 . . . ?
Ag2 Ag3 Ag4 Ag1 50.11(3) . . . . ?
C1 Ag3 Ag4 Ag5 19.0(2) . . . . ?
O6 Ag3 Ag4 Ag5 166.35(19) . . . . ?
O5 Ag3 Ag4 Ag5 -98.8(2) . . . . ?
O3 Ag3 Ag4 Ag5 89.9(5) 2_666 . . . ?
Ag1 Ag3 Ag4 Ag5 -40.48(3) . . . . ?
Ag2 Ag3 Ag4 Ag5 9.63(4) . . . . ?
C1 Ag1 Ag4 O8 97.5(3) . . . . ?
O11 Ag1 Ag4 O8 -46.9(3) . . . . ?
O2 Ag1 Ag4 O8 174.9(5) . . . . ?
O4 Ag1 Ag4 O8 -129.9(3) . . . . ?
Ag2' Ag1 Ag4 O8 101.1(2) . . . . ?
Ag3 Ag1 Ag4 O8 160.6(2) . . . . ?
Ag5 Ag1 Ag4 O8 27.3(2) . . . . ?
Ag2 Ag1 Ag4 O8 111.7(2) . . . . ?
O11 Ag1 Ag4 C1 -144.4(3) . . . . ?
O2 Ag1 Ag4 C1 77.4(5) . . . . ?
O4 Ag1 Ag4 C1 132.6(3) . . . . ?
Ag2' Ag1 Ag4 C1 3.6(3) . . . . ?
Ag3 Ag1 Ag4 C1 63.1(2) . . . . ?
Ag5 Ag1 Ag4 C1 -70.2(2) . . . . ?
Ag2 Ag1 Ag4 C1 14.1(2) . . . . ?
C1 Ag1 Ag4 O7 -93.4(3) . . . . ?
O11 Ag1 Ag4 O7 122.2(3) . . . . ?
O2 Ag1 Ag4 O7 -16.0(5) . . . . ?
O4 Ag1 Ag4 O7 39.2(3) . . . . ?
Ag2' Ag1 Ag4 O7 -89.8(3) . . . . ?
Ag3 Ag1 Ag4 O7 -30.3(2) . . . . ?
Ag5 Ag1 Ag4 O7 -163.6(2) . . . . ?
Ag2 Ag1 Ag4 O7 -79.3(2) . . . . ?
C1 Ag1 Ag4 O2W 177.5(3) . . . . ?
O11 Ag1 Ag4 O2W 33.1(2) . . . . ?
O2 Ag1 Ag4 O2W -105.2(5) . . . . ?
O4 Ag1 Ag4 O2W -49.9(2) . . . . ?
Ag2' Ag1 Ag4 O2W -178.99(16) . . . . ?
Ag3 Ag1 Ag4 O2W -119.45(14) . . . . ?
Ag5 Ag1 Ag4 O2W 107.22(14) . . . . ?
Ag2 Ag1 Ag4 O2W -168.40(14) . . . . ?
C1 Ag1 Ag4 Ag3 -63.1(2) . . . . ?
O11 Ag1 Ag4 Ag3 152.53(15) . . . . ?
O2 Ag1 Ag4 Ag3 14.3(5) . . . . ?
O4 Ag1 Ag4 Ag3 69.50(16) . . . . ?
Ag2' Ag1 Ag4 Ag3 -59.54(9) . . . . ?
Ag5 Ag1 Ag4 Ag3 -133.33(3) . . . . ?
Ag2 Ag1 Ag4 Ag3 -48.96(3) . . . . ?
C1 Ag1 Ag4 Ag5 70.2(2) . . . . ?
O11 Ag1 Ag4 Ag5 -74.14(15) . . . . ?
O2 Ag1 Ag4 Ag5 147.6(5) . . . . ?
O4 Ag1 Ag4 Ag5 -157.17(16) . . . . ?
Ag2' Ag1 Ag4 Ag5 73.79(9) . . . . ?
Ag3 Ag1 Ag4 Ag5 133.33(3) . . . . ?
Ag2 Ag1 Ag4 Ag5 84.38(3) . . . . ?
C1 Ag1 Ag5 O9 -85.7(3) . . . . ?
O11 Ag1 Ag5 O9 89.1(3) . . . . ?
O2 Ag1 Ag5 O9 169.2(3) . . . . ?
O4 Ag1 Ag5 O9 17.7(4) . . . . ?
Ag2' Ag1 Ag5 O9 -136.0(3) . . . . ?
Ag3 Ag1 Ag5 O9 -66.3(3) . . . . ?
Ag4 Ag1 Ag5 O9 -25.3(3) . . . . ?
Ag2 Ag1 Ag5 O9 -127.4(3) . . . . ?
C1 Ag1 Ag5 O3W 93.1(3) . . . . ?
O11 Ag1 Ag5 O3W -92.1(2) . . . . ?
O2 Ag1 Ag5 O3W -12.0(3) . . . . ?
O4 Ag1 Ag5 O3W -163.4(4) . . . . ?
Ag2' Ag1 Ag5 O3W 42.9(2) . . . . ?
Ag3 Ag1 Ag5 O3W 112.6(2) . . . . ?
Ag4 Ag1 Ag5 O3W 153.6(2) . . . . ?
Ag2 Ag1 Ag5 O3W 51.4(2) . . . . ?
C1 Ag1 Ag5 O10 -174.7(3) . . . . ?
O11 Ag1 Ag5 O10 0.1(2) . . . . ?
O2 Ag1 Ag5 O10 80.2(2) . . . . ?
O4 Ag1 Ag5 O10 -71.3(3) . . . . ?
Ag2' Ag1 Ag5 O10 135.02(18) . . . . ?
Ag3 Ag1 Ag5 O10 -155.29(16) . . . . ?
Ag4 Ag1 Ag5 O10 -114.27(16) . . . . ?
Ag2 Ag1 Ag5 O10 143.59(16) . . . . ?
O11 Ag1 Ag5 C1 174.8(3) . . . . ?
O2 Ag1 Ag5 C1 -105.1(3) . . . . ?
O4 Ag1 Ag5 C1 103.4(4) . . . . ?
Ag2' Ag1 Ag5 C1 -50.3(2) . . . . ?
Ag3 Ag1 Ag5 C1 19.4(2) . . . . ?
Ag4 Ag1 Ag5 C1 60.4(2) . . . . ?
Ag2 Ag1 Ag5 C1 -41.7(2) . . . . ?
C1 Ag1 Ag5 C2 14.5(3) . . . . ?
O11 Ag1 Ag5 C2 -170.7(2) . . . . ?
O2 Ag1 Ag5 C2 -90.6(3) . . . . ?
O4 Ag1 Ag5 C2 118.0(3) . . . . ?
Ag2' Ag1 Ag5 C2 -35.7(2) . . . . ?
Ag3 Ag1 Ag5 C2 33.94(18) . . . . ?
Ag4 Ag1 Ag5 C2 74.96(18) . . . . ?
Ag2 Ag1 Ag5 C2 -27.18(18) . . . . ?
C1 Ag1 Ag5 Ag4 -60.4(2) . . . . ?
O11 Ag1 Ag5 Ag4 114.38(15) . . . . ?
O2 Ag1 Ag5 Ag4 -165.53(18) . . . . ?
O4 Ag1 Ag5 Ag4 43.0(3) . . . . ?
Ag2' Ag1 Ag5 Ag4 -110.71(9) . . . . ?
Ag3 Ag1 Ag5 Ag4 -41.02(3) . . . . ?
Ag2 Ag1 Ag5 Ag4 -102.14(3) . . . . ?
O8 Ag4 Ag5 O9 3.2(3) . . . . ?
C1 Ag4 Ag5 O9 -138.4(3) . . . . ?
O7 Ag4 Ag5 O9 -53.3(5) . . . . ?
O2W Ag4 Ag5 O9 90.3(2) . . . . ?
Ag3 Ag4 Ag5 O9 -156.17(19) . . . . ?
Ag1 Ag4 Ag5 O9 163.31(19) . . . . ?
O8 Ag4 Ag5 O3W 150.1(4) . . . . ?
C1 Ag4 Ag5 O3W 8.5(4) . . . . ?
O7 Ag4 Ag5 O3W 93.7(6) . . . . ?
O2W Ag4 Ag5 O3W -122.7(4) . . . . ?
Ag3 Ag4 Ag5 O3W -9.3(3) . . . . ?
Ag1 Ag4 Ag5 O3W -49.8(3) . . . . ?
O8 Ag4 Ag5 O10 -93.8(2) . . . . ?
C1 Ag4 Ag5 O10 124.6(2) . . . . ?
O7 Ag4 Ag5 O10 -150.2(5) . . . . ?
O2W Ag4 Ag5 O10 -6.65(19) . . . . ?
Ag3 Ag4 Ag5 O10 106.84(14) . . . . ?
Ag1 Ag4 Ag5 O10 66.33(14) . . . . ?
O8 Ag4 Ag5 C1 141.6(3) . . . . ?
O7 Ag4 Ag5 C1 85.1(5) . . . . ?
O2W Ag4 Ag5 C1 -131.3(2) . . . . ?
Ag3 Ag4 Ag5 C1 -17.8(2) . . . . ?
Ag1 Ag4 Ag5 C1 -58.3(2) . . . . ?
O8 Ag4 Ag5 C2 120.2(2) . . . . ?
C1 Ag4 Ag5 C2 -21.3(3) . . . . ?
O7 Ag4 Ag5 C2 63.8(5) . . . . ?
O2W Ag4 Ag5 C2 -152.6(2) . . . . ?
Ag3 Ag4 Ag5 C2 -39.08(18) . . . . ?
Ag1 Ag4 Ag5 C2 -79.60(18) . . . . ?
O8 Ag4 Ag5 Ag1 -160.16(17) . . . . ?
C1 Ag4 Ag5 Ag1 58.3(2) . . . . ?
O7 Ag4 Ag5 Ag1 143.4(5) . . . . ?
O2W Ag4 Ag5 Ag1 -72.97(13) . . . . ?
Ag3 Ag4 Ag5 Ag1 40.51(3) . . . . ?
O11 Ag1 C1 C2 -65.8(11) . . . . ?
O2 Ag1 C1 C2 68.2(11) . . . . ?
O4 Ag1 C1 C2 164.3(9) . . . . ?
Ag2' Ag1 C1 C2 49.9(9) . . . . ?
Ag3 Ag1 C1 C2 146.9(11) . . . . ?
Ag4 Ag1 C1 C2 -134.4(11) . . . . ?
Ag5 Ag1 C1 C2 -57.0(10) . . . . ?
Ag2 Ag1 C1 C2 63.6(10) . . . . ?
O11 Ag1 C1 Ag3 147.3(3) . . . . ?
O2 Ag1 C1 Ag3 -78.7(3) . . . . ?
O4 Ag1 C1 Ag3 17.3(3) . . . . ?
Ag2' Ag1 C1 Ag3 -97.0(2) . . . . ?
Ag4 Ag1 C1 Ag3 78.64(19) . . . . ?
Ag5 Ag1 C1 Ag3 156.1(3) . . . . ?
Ag2 Ag1 C1 Ag3 -83.3(2) . . . . ?
O11 Ag1 C1 Ag4 68.7(4) . . . . ?
O2 Ag1 C1 Ag4 -157.3(2) . . . . ?
O4 Ag1 C1 Ag4 -61.3(3) . . . . ?
Ag2' Ag1 C1 Ag4 -175.7(3) . . . . ?
Ag3 Ag1 C1 Ag4 -78.64(19) . . . . ?
Ag5 Ag1 C1 Ag4 77.46(17) . . . . ?
Ag2 Ag1 C1 Ag4 -161.9(3) . . . . ?
O11 Ag1 C1 Ag2' -115.6(4) . . . . ?
O2 Ag1 C1 Ag2' 18.3(3) . . . . ?
O4 Ag1 C1 Ag2' 114.4(3) . . . . ?
Ag3 Ag1 C1 Ag2' 97.0(2) . . . . ?
Ag4 Ag1 C1 Ag2' 175.7(3) . . . . ?
Ag5 Ag1 C1 Ag2' -106.9(2) . . . . ?
Ag2 Ag1 C1 Ag2' 13.77(10) . . . . ?
O11 Ag1 C1 Ag2 -129.4(3) . . . . ?
O2 Ag1 C1 Ag2 4.6(3) . . . . ?
O4 Ag1 C1 Ag2 100.6(3) . . . . ?
Ag2' Ag1 C1 Ag2 -13.77(10) . . . . ?
Ag3 Ag1 C1 Ag2 83.3(2) . . . . ?
Ag4 Ag1 C1 Ag2 161.9(3) . . . . ?
Ag5 Ag1 C1 Ag2 -120.6(2) . . . . ?
O11 Ag1 C1 Ag5 -8.8(4) . . . . ?
O2 Ag1 C1 Ag5 125.2(2) . . . . ?
O4 Ag1 C1 Ag5 -138.8(2) . . . . ?
Ag2' Ag1 C1 Ag5 106.9(2) . . . . ?
Ag3 Ag1 C1 Ag5 -156.1(3) . . . . ?
Ag4 Ag1 C1 Ag5 -77.46(17) . . . . ?
Ag2 Ag1 C1 Ag5 120.6(2) . . . . ?
O6 Ag3 C1 C2 84.8(9) . . . . ?
O5 Ag3 C1 C2 -130.1(8) . . . . ?
O3 Ag3 C1 C2 -29.6(9) 2_666 . . . ?
Ag1 Ag3 C1 C2 -152.0(9) . . . . ?
Ag4 Ag3 C1 C2 126.7(9) . . . . ?
Ag2 Ag3 C1 C2 -65.2(8) . . . . ?
O6 Ag3 C1 Ag1 -123.2(3) . . . . ?
O5 Ag3 C1 Ag1 21.9(4) . . . . ?
O3 Ag3 C1 Ag1 122.3(2) 2_666 . . . ?
Ag4 Ag3 C1 Ag1 -81.36(19) . . . . ?
Ag2 Ag3 C1 Ag1 86.8(2) . . . . ?
O6 Ag3 C1 Ag4 -41.8(3) . . . . ?
O5 Ag3 C1 Ag4 103.3(4) . . . . ?
O3 Ag3 C1 Ag4 -156.30(17) 2_666 . . . ?
Ag1 Ag3 C1 Ag4 81.36(19) . . . . ?
Ag2 Ag3 C1 Ag4 168.2(3) . . . . ?
O6 Ag3 C1 Ag2' 160.4(2) . . . . ?
O5 Ag3 C1 Ag2' -54.5(4) . . . . ?
O3 Ag3 C1 Ag2' 45.9(3) 2_666 . . . ?
Ag1 Ag3 C1 Ag2' -76.4(2) . . . . ?
Ag4 Ag3 C1 Ag2' -157.8(3) . . . . ?
Ag2 Ag3 C1 Ag2' 10.38(11) . . . . ?
O6 Ag3 C1 Ag2 150.0(2) . . . . ?
O5 Ag3 C1 Ag2 -64.9(4) . . . . ?
O3 Ag3 C1 Ag2 35.5(3) 2_666 . . . ?
Ag1 Ag3 C1 Ag2 -86.8(2) . . . . ?
Ag4 Ag3 C1 Ag2 -168.2(3) . . . . ?
O6 Ag3 C1 Ag5 -80.9(6) . . . . ?
O5 Ag3 C1 Ag5 64.2(7) . . . . ?
O3 Ag3 C1 Ag5 164.6(4) 2_666 . . . ?
Ag1 Ag3 C1 Ag5 42.3(4) . . . . ?
Ag4 Ag3 C1 Ag5 -39.1(4) . . . . ?
Ag2 Ag3 C1 Ag5 129.1(6) . . . . ?
O8 Ag4 C1 C2 23.5(8) . . . . ?
O7 Ag4 C1 C2 -88.3(8) . . . . ?
O2W Ag4 C1 C2 142.8(7) . . . . ?
Ag3 Ag4 C1 C2 -133.1(8) . . . . ?
Ag1 Ag4 C1 C2 146.0(9) . . . . ?
Ag5 Ag4 C1 C2 69.1(7) . . . . ?
O8 Ag4 C1 Ag1 -122.5(2) . . . . ?
O7 Ag4 C1 Ag1 125.7(2) . . . . ?
O2W Ag4 C1 Ag1 -3.2(4) . . . . ?
Ag3 Ag4 C1 Ag1 80.89(19) . . . . ?
Ag5 Ag4 C1 Ag1 -76.88(17) . . . . ?
O8 Ag4 C1 Ag3 156.6(2) . . . . ?
O7 Ag4 C1 Ag3 44.8(3) . . . . ?
O2W Ag4 C1 Ag3 -84.1(3) . . . . ?
Ag1 Ag4 C1 Ag3 -80.89(19) . . . . ?
Ag5 Ag4 C1 Ag3 -157.8(2) . . . . ?
O8 Ag4 C1 Ag2' -133.0(9) . . . . ?
O7 Ag4 C1 Ag2' 115.1(9) . . . . ?
O2W Ag4 C1 Ag2' -13.8(11) . . . . ?
Ag3 Ag4 C1 Ag2' 70.3(9) . . . . ?
Ag1 Ag4 C1 Ag2' -10.6(8) . . . . ?
Ag5 Ag4 C1 Ag2' -87.4(9) . . . . ?
O8 Ag4 C1 Ag2 -172.9(7) . . . . ?
O7 Ag4 C1 Ag2 75.3(9) . . . . ?
O2W Ag4 C1 Ag2 -53.7(9) . . . . ?
Ag3 Ag4 C1 Ag2 30.5(7) . . . . ?
Ag1 Ag4 C1 Ag2 -50.4(7) . . . . ?
Ag5 Ag4 C1 Ag2 -127.3(9) . . . . ?
O8 Ag4 C1 Ag5 -45.6(3) . . . . ?
O7 Ag4 C1 Ag5 -157.4(2) . . . . ?
O2W Ag4 C1 Ag5 73.6(3) . . . . ?
Ag3 Ag4 C1 Ag5 157.8(2) . . . . ?
Ag1 Ag4 C1 Ag5 76.88(17) . . . . ?
Ag2 Ag2' C1 C2 91.2(6) . . . . ?
O1W Ag2' C1 C2 -20.8(11) . . . . ?
O3 Ag2' C1 C2 155.2(5) . . . . ?
Ag1 Ag2' C1 C2 -150.0(6) . . . . ?
Ag2 Ag2' C1 Ag1 -118.8(4) . . . . ?
O1W Ag2' C1 Ag1 129.2(9) . . . . ?
C2 Ag2' C1 Ag1 150.0(6) . . . . ?
O3 Ag2' C1 Ag1 -54.9(3) . . . . ?
Ag2 Ag2' C1 Ag3 -41.3(4) . . . . ?
O1W Ag2' C1 Ag3 -153.3(9) . . . . ?
C2 Ag2' C1 Ag3 -132.5(6) . . . . ?
O3 Ag2' C1 Ag3 22.7(4) . . . . ?
Ag1 Ag2' C1 Ag3 77.5(2) . . . . ?
Ag2 Ag2' C1 Ag4 -108.2(9) . . . . ?
O1W Ag2' C1 Ag4 139.8(12) . . . . ?
C2 Ag2' C1 Ag4 160.6(13) . . . . ?
O3 Ag2' C1 Ag4 -44.2(10) . . . . ?
Ag1 Ag2' C1 Ag4 10.6(8) . . . . ?
O1W Ag2' C1 Ag2 -112.0(10) . . . . ?
C2 Ag2' C1 Ag2 -91.2(6) . . . . ?
O3 Ag2' C1 Ag2 64.0(4) . . . . ?
Ag1 Ag2' C1 Ag2 118.8(4) . . . . ?
Ag2 Ag2' C1 Ag5 170.2(4) . . . . ?
O1W Ag2' C1 Ag5 58.2(9) . . . . ?
C2 Ag2' C1 Ag5 78.9(5) . . . . ?
O3 Ag2' C1 Ag5 -125.9(3) . . . . ?
Ag1 Ag2' C1 Ag5 -71.0(2) . . . . ?
Ag2' Ag2 C1 C2 -85.1(6) . . . . ?
O3 Ag2 C1 C2 -174.2(5) . . . . ?
O1W Ag2 C1 C2 -40.5(8) . . . . ?
Ag3 Ag2 C1 C2 136.5(6) . . . . ?
Ag1 Ag2 C1 C2 -144.2(6) . . . . ?
Ag2' Ag2 C1 Ag1 59.1(4) . . . . ?
O3 Ag2 C1 Ag1 -30.0(3) . . . . ?
O1W Ag2 C1 Ag1 103.7(6) . . . . ?
C2 Ag2 C1 Ag1 144.2(6) . . . . ?
Ag3 Ag2 C1 Ag1 -79.3(2) . . . . ?
Ag2' Ag2 C1 Ag3 138.4(4) . . . . ?
O3 Ag2 C1 Ag3 49.3(3) . . . . ?
O1W Ag2 C1 Ag3 -177.0(6) . . . . ?
C2 Ag2 C1 Ag3 -136.5(6) . . . . ?
Ag1 Ag2 C1 Ag3 79.3(2) . . . . ?
Ag2' Ag2 C1 Ag4 108.6(9) . . . . ?
O3 Ag2 C1 Ag4 19.4(9) . . . . ?
O1W Ag2 C1 Ag4 153.2(10) . . . . ?
C2 Ag2 C1 Ag4 -166.4(12) . . . . ?
Ag3 Ag2 C1 Ag4 -29.9(7) . . . . ?
Ag1 Ag2 C1 Ag4 49.4(7) . . . . ?
O3 Ag2 C1 Ag2' -89.1(4) . . . . ?
O1W Ag2 C1 Ag2' 44.6(7) . . . . ?
C2 Ag2 C1 Ag2' 85.1(6) . . . . ?
Ag3 Ag2 C1 Ag2' -138.4(4) . . . . ?
Ag1 Ag2 C1 Ag2' -59.1(4) . . . . ?
Ag2' Ag2 C1 Ag5 -10.9(4) . . . . ?
O3 Ag2 C1 Ag5 -100.0(3) . . . . ?
O1W Ag2 C1 Ag5 33.7(7) . . . . ?
C2 Ag2 C1 Ag5 74.2(5) . . . . ?
Ag3 Ag2 C1 Ag5 -149.3(4) . . . . ?
Ag1 Ag2 C1 Ag5 -70.0(3) . . . . ?
O9 Ag5 C1 C2 -81.6(6) . . . . ?
O3W Ag5 C1 C2 55.0(5) . . . . ?
O10 Ag5 C1 C2 153.7(5) . . . . ?
Ag1 Ag5 C1 C2 147.4(6) . . . . ?
Ag4 Ag5 C1 C2 -130.0(6) . . . . ?
O9 Ag5 C1 Ag1 131.0(2) . . . . ?
O3W Ag5 C1 Ag1 -92.4(2) . . . . ?
O10 Ag5 C1 Ag1 6.3(3) . . . . ?
C2 Ag5 C1 Ag1 -147.4(6) . . . . ?
Ag4 Ag5 C1 Ag1 82.60(19) . . . . ?
O9 Ag5 C1 Ag3 87.8(6) . . . . ?
O3W Ag5 C1 Ag3 -135.6(5) . . . . ?
O10 Ag5 C1 Ag3 -36.9(6) . . . . ?
C2 Ag5 C1 Ag3 169.4(9) . . . . ?
Ag1 Ag5 C1 Ag3 -43.2(4) . . . . ?
Ag4 Ag5 C1 Ag3 39.4(4) . . . . ?
O9 Ag5 C1 Ag4 48.4(3) . . . . ?
O3W Ag5 C1 Ag4 -175.0(2) . . . . ?
O10 Ag5 C1 Ag4 -76.3(3) . . . . ?
C2 Ag5 C1 Ag4 130.0(6) . . . . ?
Ag1 Ag5 C1 Ag4 -82.60(19) . . . . ?
O9 Ag5 C1 Ag2' -155.8(3) . . . . ?
O3W Ag5 C1 Ag2' -19.2(3) . . . . ?
O10 Ag5 C1 Ag2' 79.5(3) . . . . ?
C2 Ag5 C1 Ag2' -74.2(5) . . . . ?
Ag1 Ag5 C1 Ag2' 73.2(2) . . . . ?
Ag4 Ag5 C1 Ag2' 155.8(4) . . . . ?
O9 Ag5 C1 Ag2 -152.8(3) . . . . ?
O3W Ag5 C1 Ag2 -16.2(3) . . . . ?
O10 Ag5 C1 Ag2 82.5(4) . . . . ?
C2 Ag5 C1 Ag2 -71.2(5) . . . . ?
Ag1 Ag5 C1 Ag2 76.2(3) . . . . ?
Ag4 Ag5 C1 Ag2 158.8(4) . . . . ?
Ag1 C1 C2 C3 138(5) . . . . ?
Ag3 C1 C2 C3 -89(5) . . . . ?
Ag4 C1 C2 C3 17(6) . . . . ?
Ag2' C1 C2 C3 -172(5) . . . . ?
Ag2 C1 C2 C3 -156(5) . . . . ?
Ag5 C1 C2 C3 83(5) . . . . ?
Ag1 C1 C2 Ag2' -50.2(9) . . . . ?
Ag3 C1 C2 Ag2' 83.4(7) . . . . ?
Ag4 C1 C2 Ag2' -170.6(6) . . . . ?
Ag2 C1 C2 Ag2' 16.12(10) . . . . ?
Ag5 C1 C2 Ag2' -104.9(2) . . . . ?
Ag1 C1 C2 Ag2 -66.3(9) . . . . ?
Ag3 C1 C2 Ag2 67.3(6) . . . . ?
Ag4 C1 C2 Ag2 173.3(6) . . . . ?
Ag2' C1 C2 Ag2 -16.12(10) . . . . ?
Ag5 C1 C2 Ag2 -121.0(2) . . . . ?
Ag1 C1 C2 Ag5 54.7(8) . . . . ?
Ag3 C1 C2 Ag5 -171.7(7) . . . . ?
Ag4 C1 C2 Ag5 -65.7(5) . . . . ?
Ag2' C1 C2 Ag5 104.9(2) . . . . ?
Ag2 C1 C2 Ag5 121.0(2) . . . . ?
Ag2 Ag2' C2 C1 -91.1(6) . . . . ?
O1W Ag2' C2 C1 163.1(9) . . . . ?
O3 Ag2' C2 C1 -38.6(8) . . . . ?
Ag1 Ag2' C2 C1 23.1(5) . . . . ?
Ag2 Ag2' C2 C3 87.4(8) . . . . ?
O1W Ag2' C2 C3 -18.4(10) . . . . ?
C1 Ag2' C2 C3 178.5(10) . . . . ?
O3 Ag2' C2 C3 139.9(7) . . . . ?
Ag1 Ag2' C2 C3 -158.4(7) . . . . ?
O1W Ag2' C2 Ag2 -105.7(8) . . . . ?
C1 Ag2' C2 Ag2 91.1(6) . . . . ?
O3 Ag2' C2 Ag2 52.5(5) . . . . ?
Ag1 Ag2' C2 Ag2 114.2(4) . . . . ?
Ag2 Ag2' C2 Ag5 -159.2(4) . . . . ?
O1W Ag2' C2 Ag5 95.1(7) . . . . ?
C1 Ag2' C2 Ag5 -68.0(5) . . . . ?
O3 Ag2' C2 Ag5 -106.7(5) . . . . ?
Ag1 Ag2' C2 Ag5 -44.94(19) . . . . ?
Ag2' Ag2 C2 C1 84.5(6) . . . . ?
O3 Ag2 C2 C1 9.5(8) . . . . ?
O1W Ag2 C2 C1 142.1(8) . . . . ?
Ag3 Ag2 C2 C1 -32.4(5) . . . . ?
Ag1 Ag2 C2 C1 26.0(5) . . . . ?
Ag2' Ag2 C2 C3 -99.9(8) . . . . ?
O3 Ag2 C2 C3 -174.9(6) . . . . ?
O1W Ag2 C2 C3 -42.4(9) . . . . ?
C1 Ag2 C2 C3 175.6(10) . . . . ?
Ag3 Ag2 C2 C3 143.2(7) . . . . ?
Ag1 Ag2 C2 C3 -158.5(7) . . . . ?
O3 Ag2 C2 Ag2' -75.1(6) . . . . ?
O1W Ag2 C2 Ag2' 57.5(7) . . . . ?
C1 Ag2 C2 Ag2' -84.5(6) . . . . ?
Ag3 Ag2 C2 Ag2' -116.9(4) . . . . ?
Ag1 Ag2 C2 Ag2' -58.6(4) . . . . ?
Ag2' Ag2 C2 Ag5 22.5(4) . . . . ?
O3 Ag2 C2 Ag5 -52.6(6) . . . . ?
O1W Ag2 C2 Ag5 80.0(7) . . . . ?
C1 Ag2 C2 Ag5 -62.1(5) . . . . ?
Ag3 Ag2 C2 Ag5 -94.5(3) . . . . ?
Ag1 Ag2 C2 Ag5 -36.1(2) . . . . ?
O9 Ag5 C2 C1 110.3(5) . . . . ?
O3W Ag5 C2 C1 -124.7(5) . . . . ?
O10 Ag5 C2 C1 -41.2(7) . . . . ?
Ag1 Ag5 C2 C1 -24.8(5) . . . . ?
Ag4 Ag5 C2 C1 38.4(5) . . . . ?
O9 Ag5 C2 C3 -59.4(6) . . . . ?
O3W Ag5 C2 C3 65.7(6) . . . . ?
O10 Ag5 C2 C3 149.1(5) . . . . ?
C1 Ag5 C2 C3 -169.7(9) . . . . ?
Ag1 Ag5 C2 C3 165.6(6) . . . . ?
Ag4 Ag5 C2 C3 -131.3(6) . . . . ?
O9 Ag5 C2 Ag2' -179.7(3) . . . . ?
O3W Ag5 C2 Ag2' -54.6(3) . . . . ?
O10 Ag5 C2 Ag2' 28.8(6) . . . . ?
C1 Ag5 C2 Ag2' 70.0(5) . . . . ?
Ag1 Ag5 C2 Ag2' 45.2(2) . . . . ?
Ag4 Ag5 C2 Ag2' 108.4(3) . . . . ?
O9 Ag5 C2 Ag2 174.4(3) . . . . ?
O3W Ag5 C2 Ag2 -60.6(3) . . . . ?
O10 Ag5 C2 Ag2 22.9(6) . . . . ?
C1 Ag5 C2 Ag2 64.1(5) . . . . ?
Ag1 Ag5 C2 Ag2 39.3(2) . . . . ?
Ag4 Ag5 C2 Ag2 102.5(3) . . . . ?
C1 C2 C3 O1 -31(6) . . . . ?
Ag2' C2 C3 O1 157.5(6) . . . . ?
Ag2 C2 C3 O1 174.6(6) . . . . ?
Ag5 C2 C3 O1 49.0(9) . . . . ?
C2 C3 O1 C4 67.7(10) . . . . ?
C3 O1 C4 C5 2.6(9) . . . . ?
C3 O1 C4 C9 -176.8(6) . . . . ?
O1 C4 C5 C6 -179.3(6) . . . . ?
C9 C4 C5 C6 0.0 . . . . ?
C4 C5 C6 C7 0.0 . . . . ?
C5 C6 C7 C8 0.0 . . . . ?
C5 C6 C7 Br1 178.9(5) . . . . ?
C6 C7 C8 C9 0.0 . . . . ?
Br1 C7 C8 C9 -178.9(5) . . . . ?
C7 C8 C9 C4 0.0 . . . . ?
O1 C4 C9 C8 179.4(6) . . . . ?
C5 C4 C9 C8 0.0 . . . . ?
C6 C7 Br1 Ag6 -119.7(3) . . . 2 ?
C8 C7 Br1 Ag6 59.2(4) . . . 2 ?
C1 Ag1 O2 C10 31.5(8) . . . . ?
O11 Ag1 O2 C10 -173.7(8) . . . . ?
O4 Ag1 O2 C10 -89.9(8) . . . . ?
Ag2' Ag1 O2 C10 46.9(7) . . . . ?
Ag3 Ag1 O2 C10 -20.3(8) . . . . ?
Ag4 Ag1 O2 C10 -32.8(11) . . . . ?
Ag5 Ag1 O2 C10 106.2(7) . . . . ?
Ag2 Ag1 O2 C10 35.2(7) . . . . ?
C1 Ag1 O2 Ag7 -160.9(2) . . . . ?
O11 Ag1 O2 Ag7 -6.2(2) . . . . ?
O4 Ag1 O2 Ag7 77.6(2) . . . . ?
Ag2' Ag1 O2 Ag7 -145.5(3) . . . . ?
Ag3 Ag1 O2 Ag7 147.29(16) . . . . ?
Ag4 Ag1 O2 Ag7 134.8(3) . . . . ?
Ag5 Ag1 O2 Ag7 -86.2(2) . . . . ?
Ag2 Ag1 O2 Ag7 -157.2(2) . . . . ?
O13 Ag7 O2 C10 97.2(8) 2_656 . . . ?
O12 Ag7 O2 C10 -70.0(8) . . . . ?
Ag7 Ag7 O2 C10 -2.9(9) 2_656 . . . ?
O13 Ag7 O2 Ag1 -68.9(3) 2_656 . . . ?
O12 Ag7 O2 Ag1 123.8(3) . . . . ?
Ag7 Ag7 O2 Ag1 -169.07(12) 2_656 . . . ?
Ag2' Ag2 O3 C10 -26.3(8) . . . . ?
O1W Ag2 O3 C10 -86.1(9) . . . . ?
C1 Ag2 O3 C10 45.7(8) . . . . ?
C2 Ag2 O3 C10 40.6(10) . . . . ?
Ag3 Ag2 O3 C10 79.1(7) . . . . ?
Ag1 Ag2 O3 C10 25.2(7) . . . . ?
Ag2' Ag2 O3 Ag3 148.2(4) . . . 2_666 ?
O1W Ag2 O3 Ag3 88.4(7) . . . 2_666 ?
C1 Ag2 O3 Ag3 -139.8(3) . . . 2_666 ?
C2 Ag2 O3 Ag3 -144.9(4) . . . 2_666 ?
Ag3 Ag2 O3 Ag3 -106.5(2) . . . 2_666 ?
Ag1 Ag2 O3 Ag3 -160.3(3) . . . 2_666 ?
O1W Ag2 O3 Ag2' -59.8(7) . . . . ?
C1 Ag2 O3 Ag2' 72.0(4) . . . . ?
C2 Ag2 O3 Ag2' 66.9(6) . . . . ?
Ag3 Ag2 O3 Ag2' 105.4(4) . . . . ?
Ag1 Ag2 O3 Ag2' 51.5(4) . . . . ?
Ag2 Ag2' O3 C10 156.5(7) . . . . ?
O1W Ag2' O3 C10 -108.3(9) . . . . ?
C1 Ag2' O3 C10 75.4(6) . . . . ?
C2 Ag2' O3 C10 95.8(7) . . . . ?
Ag1 Ag2' O3 C10 36.8(6) . . . . ?
O1W Ag2' O3 Ag2 95.2(9) . . . . ?
C1 Ag2' O3 Ag2 -81.2(4) . . . . ?
C2 Ag2' O3 Ag2 -60.7(5) . . . . ?
Ag1 Ag2' O3 Ag2 -119.8(4) . . . . ?
Ag2 Ag2' O3 Ag3 -35.4(5) . . . 2_666 ?
O1W Ag2' O3 Ag3 59.8(9) . . . 2_666 ?
C1 Ag2' O3 Ag3 -116.6(4) . . . 2_666 ?
C2 Ag2' O3 Ag3 -96.1(6) . . . 2_666 ?
Ag1 Ag2' O3 Ag3 -155.2(3) . . . 2_666 ?
Ag1 O2 C10 O3 -29.8(14) . . . . ?
Ag7 O2 C10 O3 167.3(7) . . . . ?
Ag1 O2 C10 C11 147.8(7) . . . . ?
Ag7 O2 C10 C11 -15.2(13) . . . . ?
Ag2 O3 C10 O2 -7.2(13) . . . . ?
Ag3 O3 C10 O2 -179.8(7) 2_666 . . . ?
Ag2' O3 C10 O2 -14.3(11) . . . . ?
Ag2 O3 C10 C11 175.3(7) . . . . ?
Ag3 O3 C10 C11 2.7(13) 2_666 . . . ?
Ag2' O3 C10 C11 168.2(7) . . . . ?
O2 C10 C11 F1 121.1(11) . . . . ?
O3 C10 C11 F1 -61.1(13) . . . . ?
O2 C10 C11 F2 -3.4(14) . . . . ?
O3 C10 C11 F2 174.4(10) . . . . ?
O2 C10 C11 F3 -120.2(10) . . . . ?
O3 C10 C11 F3 57.6(12) . . . . ?
O11 Ag6 O4 C12 -147.5(11) . . . . ?
Br1 Ag6 O4 C12 38.1(15) 2 . . . ?
O11 Ag6 O4 Ag1 20.49(19) . . . . ?
Br1 Ag6 O4 Ag1 -153.9(3) 2 . . . ?
C1 Ag1 O4 C12 -57.6(7) . . . . ?
O11 Ag1 O4 C12 149.5(7) . . . . ?
O2 Ag1 O4 C12 62.3(6) . . . . ?
Ag2' Ag1 O4 C12 8.2(7) . . . . ?
Ag3 Ag1 O4 C12 -43.4(6) . . . . ?
Ag4 Ag1 O4 C12 -101.3(6) . . . . ?
Ag5 Ag1 O4 C12 -138.3(5) . . . . ?
Ag2 Ag1 O4 C12 1.5(7) . . . . ?
C1 Ag1 O4 Ag6 129.8(3) . . . . ?
O11 Ag1 O4 Ag6 -23.1(2) . . . . ?
O2 Ag1 O4 Ag6 -110.2(2) . . . . ?
Ag2' Ag1 O4 Ag6 -164.38(13) . . . . ?
Ag3 Ag1 O4 Ag6 144.0(2) . . . . ?
Ag4 Ag1 O4 Ag6 86.17(19) . . . . ?
Ag5 Ag1 O4 Ag6 49.1(4) . . . . ?
Ag2 Ag1 O4 Ag6 -171.07(11) . . . . ?
C1 Ag3 O5 C12 -60.0(8) . . . . ?
O6 Ag3 O5 C12 92.3(7) . . . . ?
O3 Ag3 O5 C12 -178.4(7) 2_666 . . . ?
Ag1 Ag3 O5 C12 -43.4(7) . . . . ?
Ag4 Ag3 O5 C12 4.9(8) . . . . ?
Ag2 Ag3 O5 C12 -105.5(7) . . . . ?
Ag3 O5 C12 O4 20.9(13) . . . . ?
Ag3 O5 C12 C13 -162.3(8) . . . . ?
Ag6 O4 C12 O5 -170.3(8) . . . . ?
Ag1 O4 C12 O5 23.3(13) . . . . ?
Ag6 O4 C12 C13 12.6(15) . . . . ?
Ag1 O4 C12 C13 -153.8(7) . . . . ?
O5 C12 C13 F6 119(4) . . . . ?
O4 C12 C13 F6 -64(3) . . . . ?
O5 C12 C13 F4 -101(2) . . . . ?
O4 C12 C13 F4 77(2) . . . . ?
O5 C12 C13 F5 1(2) . . . . ?
O4 C12 C13 F5 178.8(18) . . . . ?
C1 Ag3 O6 C14 21.1(8) . . . . ?
O5 Ag3 O6 C14 -132.7(7) . . . . ?
O3 Ag3 O6 C14 147.9(7) 2_666 . . . ?
Ag1 Ag3 O6 C14 -45.3(8) . . . . ?
Ag4 Ag3 O6 C14 -10.8(7) . . . . ?
Ag2 Ag3 O6 C14 95.8(7) . . . . ?
O8 Ag4 O7 C14 -166.2(7) . . . . ?
C1 Ag4 O7 C14 -38.4(8) . . . . ?
O2W Ag4 O7 C14 104.4(7) . . . . ?
Ag3 Ag4 O7 C14 -4.5(7) . . . . ?
Ag1 Ag4 O7 C14 21.7(9) . . . . ?
Ag5 Ag4 O7 C14 -111.6(8) . . . . ?
Ag3 O6 C14 O7 11.4(14) . . . . ?
Ag3 O6 C14 C15 -168.8(7) . . . . ?
Ag4 O7 C14 O6 -3.2(14) . . . . ?
Ag4 O7 C14 C15 177.1(7) . . . . ?
O6 C14 C15 F9 -143.6(12) . . . . ?
O7 C14 C15 F9 36.2(15) . . . . ?
O6 C14 C15 F8 92.8(12) . . . . ?
O7 C14 C15 F8 -87.4(11) . . . . ?
O6 C14 C15 F7 -22.5(14) . . . . ?
O7 C14 C15 F7 157.3(10) . . . . ?
C1 Ag4 O8 C16 34.2(8) . . . . ?
O7 Ag4 O8 C16 160.6(7) . . . . ?
O2W Ag4 O8 C16 -103.4(7) . . . . ?
Ag3 Ag4 O8 C16 97.3(8) . . . . ?
Ag1 Ag4 O8 C16 -27.1(8) . . . . ?
Ag5 Ag4 O8 C16 -3.3(7) . . . . ?
O3W Ag5 O9 C16 -162.4(7) . . . . ?
O10 Ag5 O9 C16 97.2(7) . . . . ?
C1 Ag5 O9 C16 -39.5(8) . . . . ?
C2 Ag5 O9 C16 -67.3(8) . . . . ?
Ag1 Ag5 O9 C16 16.2(9) . . . . ?
Ag4 Ag5 O9 C16 -5.3(7) . . . . ?
Ag5 O9 C16 O8 4.9(14) . . . . ?
Ag5 O9 C16 C17 -176.0(6) . . . . ?
Ag4 O8 C16 O9 0.0(14) . . . . ?
Ag4 O8 C16 C17 -179.1(6) . . . . ?
O9 C16 C17 F12 -163.4(11) . . . . ?
O8 C16 C17 F12 15.9(14) . . . . ?
O9 C16 C17 F10 75.5(11) . . . . ?
O8 C16 C17 F10 -105.2(11) . . . . ?
O9 C16 C17 F11 -42.7(13) . . . . ?
O8 C16 C17 F11 136.6(10) . . . . ?
O9 Ag5 O10 C18 -141.1(7) . . . . ?
O3W Ag5 O10 C18 92.1(7) . . . . ?
C1 Ag5 O10 C18 -8.2(8) . . . . ?
C2 Ag5 O10 C18 12.2(9) . . . . ?
Ag1 Ag5 O10 C18 -3.5(7) . . . . ?
Ag4 Ag5 O10 C18 -56.4(7) . . . . ?
C1 Ag1 O11 C18 10.3(8) . . . . ?
O2 Ag1 O11 C18 -131.7(6) . . . . ?
O4 Ag1 O11 C18 150.0(6) . . . . ?
Ag2' Ag1 O11 C18 -73.5(6) . . . . ?
Ag3 Ag1 O11 C18 122.0(5) . . . . ?
Ag4 Ag1 O11 C18 61.3(6) . . . . ?
Ag5 Ag1 O11 C18 2.9(6) . . . . ?
Ag2 Ag1 O11 C18 -81.7(6) . . . . ?
C1 Ag1 O11 Ag6 -118.9(4) . . . . ?
O2 Ag1 O11 Ag6 99.0(2) . . . . ?
O4 Ag1 O11 Ag6 20.72(19) . . . . ?
Ag2' Ag1 O11 Ag6 157.23(13) . . . . ?
Ag3 Ag1 O11 Ag6 -7.2(4) . . . . ?
Ag4 Ag1 O11 Ag6 -67.99(15) . . . . ?
Ag5 Ag1 O11 Ag6 -126.40(13) . . . . ?
Ag2 Ag1 O11 Ag6 149.01(11) . . . . ?
O4 Ag6 O11 C18 -150.6(6) . . . . ?
Br1 Ag6 O11 C18 27.3(6) 2 . . . ?
O4 Ag6 O11 Ag1 -22.4(2) . . . . ?
Br1 Ag6 O11 Ag1 155.49(10) 2 . . . ?
Ag5 O10 C18 O11 7.7(13) . . . . ?
Ag5 O10 C18 C19 -172.0(6) . . . . ?
Ag1 O11 C18 O10 -7.0(12) . . . . ?
Ag6 O11 C18 O10 108.4(9) . . . . ?
Ag1 O11 C18 C19 172.7(6) . . . . ?
Ag6 O11 C18 C19 -71.9(8) . . . . ?
O10 C18 C19 F14 112.8(13) . . . . ?
O11 C18 C19 F14 -66.9(15) . . . . ?
O10 C18 C19 F13 -13.1(16) . . . . ?
O11 C18 C19 F13 167.1(12) . . . . ?
O10 C18 C19 F15 -134.8(12) . . . . ?
O11 C18 C19 F15 45.5(15) . . . . ?
O13 Ag7 O12 C20 -43.4(13) 2_656 . . . ?
O2 Ag7 O12 C20 104.3(9) . . . . ?
Ag7 Ag7 O12 C20 -19.0(8) 2_656 . . . ?
Ag7 O12 C20 O13 21.9(15) . . . . ?
Ag7 O12 C20 C21 -157.7(8) . . . . ?
Ag7 O13 C20 O12 -5.9(13) 2_656 . . . ?
Ag7 O13 C20 C21 173.8(8) 2_656 . . . ?
O12 C20 C21 F18 117.4(12) . . . . ?
O13 C20 C21 F18 -62.3(15) . . . . ?
O12 C20 C21 F17 -125.8(13) . . . . ?
O13 C20 C21 F17 54.6(15) . . . . ?
O12 C20 C21 F16 -5.9(17) . . . . ?
O13 C20 C21 F16 174.4(12) . . . . ?
C1 Ag2' O1W Ag2 106.9(8) . . . . ?
C2 Ag2' O1W Ag2 96.8(5) . . . . ?
O3 Ag2' O1W Ag2 -69.1(5) . . . . ?
Ag1 Ag2' O1W Ag2 174.4(10) . . . . ?
O3 Ag2 O1W Ag2' 86.8(6) . . . . ?
C1 Ag2 O1W Ag2' -50.5(6) . . . . ?
C2 Ag2 O1W Ag2' -68.1(5) . . . . ?
Ag3 Ag2 O1W Ag2' -55.7(15) . . . . ?
Ag1 Ag2 O1W Ag2' -3.5(6) . . . . ?
